data_1573109
loop_
_publ_author_name
'Wu, Weikang'
'Rajeshkumar, Thayalan'
'Zhu, Shan'
'Chai, Fuxiang'
'Hong, Dongjing'
'Huang, Zeming'
'Yuan, Qingbing'
'Maron, Laurent'
'Wang, Shaowu'

_publ_section_title
;
 Rare-earth metal complexes bearing electrophilic and nucleophilic carbon
 centres and their unique reactivity patterns towards pyridine
 derivatives.
;
_journal_issue 48
_journal_name_full 'Chemical science'
_journal_page_first 20315
_journal_page_last 20327
_journal_paper_doi 10.1039/d4sc04197f
_journal_volume 15
_journal_year 2024
_chemical_formula_moiety 'C70 H91 N10 Y, 0.5(C7 H8), 0.25(C6 H14)'
_chemical_formula_sum 'C75 H98.5 N10 Y'
_chemical_formula_weight 1229.04
_space_group_crystal_system monoclinic
_space_group_IT_number 15
_space_group_name_Hall '-C 2yc'
_space_group_name_H-M_alt 'C 1 2/c 1'
_atom_sites_solution_hydrogens geom
_atom_sites_solution_primary iterative
_audit_creation_date 2024-04-16
_audit_creation_method
;
Olex2 1.5
(compiled 2023.08.24 svn.re1ec1418 for OlexSys, GUI svn.r6817)
;
_audit_update_record
;
2024-05-29 deposited with the CCDC.	2024-11-12 downloaded from the CCDC.
;
_cell_angle_alpha 90
_cell_angle_beta 95.5940(10)
_cell_angle_gamma 90
_cell_formula_units_Z 8
_cell_length_a 30.880(2)
_cell_length_b 22.9324(15)
_cell_length_c 21.5684(14)
_cell_measurement_reflns_used 9029
_cell_measurement_temperature 300
_cell_measurement_theta_max 19.22
_cell_measurement_theta_min 2.18
_cell_volume 15201.0(17)
_computing_cell_refinement 'SAINT v8.37A (Bruker, 2015)'
_computing_data_reduction 'SAINT v8.37A (Bruker, 2015)'
_computing_molecular_graphics 'Olex2 1.5 (Dolomanov et al., 2009)'
_computing_publication_material 'Olex2 1.5 (Dolomanov et al., 2009)'
_computing_structure_refinement 'SHELXL 2018/3 (Sheldrick, 2015)'
_computing_structure_solution 'olex2.solve 1.5 (Bourhis et al., 2015)'
_diffrn_ambient_temperature 300
_diffrn_measured_fraction_theta_full 0.999
_diffrn_measured_fraction_theta_max 0.999
_diffrn_measurement_device_type 'Bruker APEX-II CCD'
_diffrn_measurement_method '\f and \w scans'
_diffrn_radiation_type MoK\a
_diffrn_radiation_wavelength 0.71073
_diffrn_reflns_av_R_equivalents 0.1229
_diffrn_reflns_av_unetI/netI 0.0935
_diffrn_reflns_Laue_measured_fraction_full 0.999
_diffrn_reflns_Laue_measured_fraction_max 0.999
_diffrn_reflns_limit_h_max 36
_diffrn_reflns_limit_h_min -36
_diffrn_reflns_limit_k_max 27
_diffrn_reflns_limit_k_min -27
_diffrn_reflns_limit_l_max 25
_diffrn_reflns_limit_l_min -25
_diffrn_reflns_number 74054
_diffrn_reflns_point_group_measured_fraction_full 0.999
_diffrn_reflns_point_group_measured_fraction_max 0.999
_diffrn_reflns_theta_full 25.000
_diffrn_reflns_theta_max 25.000
_diffrn_reflns_theta_min 1.108
_diffrn_standards_number 0
_exptl_absorpt_coefficient_mu 0.812
_exptl_absorpt_correction_T_max 0.7456
_exptl_absorpt_correction_T_min 0.4804
_exptl_absorpt_correction_type none
_exptl_absorpt_process_details
;
SADABS-2016/2 (Bruker,2016/2) was used for absorption correction.
wR2(int) was 0.1035 before and 0.0601 after correction.
The Ratio of minimum to maximum transmission is 0.6443.
The \l/2 correction factor is Not present.
;
_exptl_crystal_colour 'clear light black'
_exptl_crystal_colour_lustre clear
_exptl_crystal_colour_modifier light
_exptl_crystal_colour_primary black
_exptl_crystal_density_diffrn 1.074
_exptl_crystal_description block
_exptl_crystal_F_000 5260
_exptl_crystal_size_max 0.21
_exptl_crystal_size_mid 0.2
_exptl_crystal_size_min 0.19
_refine_diff_density_max 0.526
_refine_diff_density_min -0.832
_refine_diff_density_rms 0.081
_refine_ls_extinction_method none
_refine_ls_goodness_of_fit_ref 1.027
_refine_ls_hydrogen_treatment constr
_refine_ls_matrix_type full
_refine_ls_number_parameters 1124
_refine_ls_number_reflns 13375
_refine_ls_number_restraints 1332
_refine_ls_restrained_S_all 1.030
_refine_ls_R_factor_all 0.1791
_refine_ls_R_factor_gt 0.0848
_refine_ls_shift/su_max 0.001
_refine_ls_shift/su_mean 0.000
_refine_ls_structure_factor_coef Fsqd
_refine_ls_weighting_details 'w=1/[\s^2^(Fo^2^)+(0.1560P)^2^+5.0639P] where P=(Fo^2^+2Fc^2^)/3'
_refine_ls_weighting_scheme calc
_refine_ls_wR_factor_gt 0.2184
_refine_ls_wR_factor_ref 0.2827
_reflns_Friedel_coverage 0.000
_reflns_number_gt 6379
_reflns_number_total 13375
_reflns_threshold_expression 'I > 2\s(I)'
_cod_data_source_file d4sc04197f4.cif
_cod_data_source_block 8b
_cod_depositor_comments 'Adding full bibliography for 1573095--1573138.cif.'
_cod_original_cell_volume 15200.9(17)
_cod_original_formula_sum 'C75 H98.50 N10 Y'
_cod_database_code 1573109
_shelx_shelxl_version_number 2018/3
_shelx_space_group_comment
;
The symmetry employed for this shelxl refinement is uniquely defined
by the following loop, which should always be used as a source of
symmetry information in preference to the above space-group names.
They are only intended as comments.
;
_shelx_estimated_absorpt_t_max 0.861
_shelx_estimated_absorpt_t_min 0.848
_olex2_refinement_description
;
1. Fixed Uiso
 At 1.2 times of:
  All C(H) groups, All C(H,H) groups, All C(H,H,H,H) groups
 At 1.5 times of:
  All C(H,H,H) groups
2. Shared sites
{C14, C14A}
3. Restrained distances
 C1H-C1I = C1I-C1J = C1J-C1K = C1K-C1L = C1L-C1M
 1.52 with sigma of 0.02
 C1A-C1B
 1.51 with sigma of 0.02
 C1B-C1C = C1B-C1G = C1D-C1E
 1.39 with sigma of 0.02
 C1C-C1D = C1E-C1F = C1F-C1G
 1.38 with sigma of 0.02
 C1A-C1C = C1A-C1G
 2.52 with sigma of 0.04
 C1H-C1J = C1K-C1M
 2.53 with sigma of 0.04
 C1D-C1F = C1E-C1G
 2.4 with sigma of 0.04
 C1B-C1D
 2.42 with sigma of 0.04
 C1B-C1F
 2.41 with sigma of 0.04
 C1C-C1E
 2.39 with sigma of 0.04
 C1I-C1K = C1J-C1L
 2.54 with sigma of 0.04
 C1H-C1J \\sim C1J-C1L \\sim C1I-C1K \\sim C1K-C1M
 with sigma of 0.04
 C1A-C1G \\sim C1A-C1C
 with sigma of 0.04
 C53-C51 \\sim C53A-C51 \\sim C52-C51 \\sim C52A-C51
 with sigma of 0.02
 C1H-C1I \\sim C1I-C1J \\sim C1J-C1K \\sim C1K-C1L \\sim C1L-C1M
 with sigma of 0.02
 C56-C54 \\sim C56A-C54 \\sim C55A-C54 \\sim C55-C54
 with sigma of 0.02
 N5A-C38A \\sim N5-C38 \\sim N5-C39 \\sim N5A-C39A \\sim N5A-C43A \\sim N5-C43
 with sigma of 0.02
 C40A-C39A \\sim C41A-C40A \\sim C40-C39 \\sim C41-C40 \\sim C42A-C41A \\sim
C43-C42 \\sim C43A-C42A ~
 C42-C41
 with sigma of 0.02
 C38-C37 \\sim C38A-C37
 with sigma of 0.02
 C27-C26 \\sim C27A-C26A \\sim C28A-C26A \\sim C28-C26 \\sim C25A-C23A \\sim
C25-C23 \\sim C24-C23 ~
 C24A-C23A
 with sigma of 0.02
 C23-C18 \\sim C23A-C18A \\sim C26A-C22A \\sim C26-C22
 with sigma of 0.02
 N2A-C10A \\sim N2-C10 \\sim N2A-C15A \\sim N2A-C11A \\sim N2-C15 \\sim N2-C11
 with sigma of 0.02
 C12A-C11A \\sim C12-C11 \\sim C13A-C12A \\sim C13-C12 \\sim C14A-C13A \\sim
C14-C13 \\sim C15A-C14A ~
 C15-C14
 with sigma of 0.02
 C9-C10A \\sim C9-C10
 with sigma of 0.02
 C1B-C1C \\sim C1C-C1D \\sim C1D-C1E \\sim C1E-C1F \\sim C1F-C1G \\sim C1G-C1B
 with sigma of 0.02
 C1B-C1F \\sim C1B-C1D \\sim C1G-C1E \\sim C1C-C1G \\sim C1D-C1F \\sim C1C-C1E
 with sigma of 0.04
4. Restrained planarity
 C1A, C1B, C1C, C1D, C1E, C1F, C1G
 with sigma of 0.1
 N3, C17, C18, C19, C20, C21, C22, C23, C26
 with sigma of 0.1
 N3, C17, C18A, C19A, C20A, C21A, C22A, C23A, C26A
 with sigma of 0.1
5. Uiso/Uaniso restraints and constraints
C51 \\sim C52 \\sim C53 \\sim C52A \\sim C53A: within 2A with sigma of 0.01 and
sigma for terminal atoms of 0.02 within 2A
C1A \\sim C1B \\sim C1C \\sim C1D \\sim C1E \\sim C1F \\sim C1G: within 2A with
sigma of 0.04 and sigma for terminal atoms of 0.08 within 2A
C1H \\sim C1I \\sim C1J \\sim C1K \\sim C1L \\sim C1M: within 2A with sigma of
0.04 and sigma for terminal atoms of 0.08 within 2A
C54 \\sim C55 \\sim C56 \\sim C55A \\sim C56A: within 2A with sigma of 0.01 and
sigma for terminal atoms of 0.02 within 2A
C37 \\sim N5 \\sim C38 \\sim C39 \\sim C40 \\sim C41 \\sim C42 \\sim C43 \\sim
N5A \\sim C38A \\sim C39A \\sim C40A \\sim C41A \\sim C42A \\sim C43A: within
2A with sigma of 0.01 and sigma for terminal atoms of 0.02 within 2A
N3 \\sim C17 \\sim C18 \\sim C19 \\sim C20 \\sim C21 \\sim C22 \\sim C23 \\sim
C24 \\sim C25 \\sim C26 \\sim C27 \\sim C28 \\sim C18A \\sim C19A \\sim C20A
\\sim C21A \\sim C22A \\sim C23A \\sim C24A \\sim C25A \\sim C26A \\sim C27A
\\sim C28A: within 2A with sigma of 0.01 and sigma for terminal atoms of 0.02
within 2A
C9 \\sim N2 \\sim C10 \\sim C11 \\sim C12 \\sim C13 \\sim C14 \\sim C15 \\sim
N2A \\sim C10A \\sim C11A \\sim C12A \\sim C13A \\sim C14A \\sim C15A: within
2A with sigma of 0.01 and sigma for terminal atoms of 0.02 within 2A
Uanis(C1A) \\sim Ueq, Uanis(C1B) \\sim Ueq, Uanis(C1C) \\sim Ueq, Uanis(C1E)
\\sim Ueq, Uanis(C1F) \\sim Ueq, Uanis(C1G) \\sim Ueq, Uanis(C1D) \\sim Ueq:
with sigma of 0.01 and sigma for terminal atoms of 0.02
Uanis(C1H) \\sim Ueq, Uanis(C1I) \\sim Ueq, Uanis(C1J) \\sim Ueq, Uanis(C1K)
\\sim Ueq, Uanis(C1L) \\sim Ueq, Uanis(C1M) \\sim Ueq: with sigma of 0.01 and
sigma for terminal atoms of 0.02
Uanis(C14) = Uanis(C14A)
6. Rigid body (RIGU) restrains
 C1A, C1B, C1C, C1D, C1E, C1F, C1G
 with sigma for 1-2 distances of 0.004 and sigma for 1-3 distances of 0.004
 C1H, C1I, C1J, C1K, C1L, C1M
 with sigma for 1-2 distances of 0.004 and sigma for 1-3 distances of 0.004
7. Same fragment restrains
{N3, C17, C18A, C19A, C20A, C21A, C22A, C23A, C24A, C25A, C26A, C27A, C28A}
sigma for 1-2: 0.02, 1-3: 0.04
as in
{N3, C17, C18, C19, C20, C21, C22, C23, C24, C25, C26, C27, C28}
{C37, N5A, C38A, C39A, C40A, C41A, C42A, C43A} sigma for 1-2: 0.02, 1-3: 0.04
as in
{C37, N5, C38, C39, C40, C41, C42, C43}
{C51, C52A, C53A} sigma for 1-2: 0.02, 1-3: 0.04
as in
{C51, C52, C53}
{C9, N2A, C10A, C11A, C12A, C13A, C14A, C15A} sigma for 1-2: 0.02, 1-3: 0.04
as in
{C9, N2, C10, C11, C12, C13, C14, C15}
{C54, C55A, C56A} sigma for 1-2: 0.02, 1-3: 0.04
as in
{C54, C55, C56}
8. Others
 Sof(H51A)=Sof(C52A)=Sof(H52D)=Sof(H52E)=Sof(H52F)=Sof(C53A)=Sof(H53D)=
 Sof(H53E)=Sof(H53F)=1-FVAR(1)
 Sof(H51)=Sof(C52)=Sof(H52A)=Sof(H52B)=Sof(H52C)=Sof(C53)=Sof(H53A)=Sof(H53B)=
 Sof(H53C)=FVAR(1)
 Sof(H54A)=Sof(C55A)=Sof(H55D)=Sof(H55E)=Sof(H55F)=Sof(C56A)=Sof(H56D)=
 Sof(H56E)=Sof(H56F)=1-FVAR(2)
 Sof(H54)=Sof(C55)=Sof(H55A)=Sof(H55B)=Sof(H55C)=Sof(C56)=Sof(H56A)=Sof(H56B)=
 Sof(H56C)=FVAR(2)
 Sof(H37C)=Sof(H37D)=Sof(N5A)=Sof(C38A)=Sof(H38C)=Sof(H38D)=Sof(C39A)=
 Sof(H39C)=Sof(H39D)=Sof(C40A)=Sof(H40C)=Sof(H40D)=Sof(C41A)=Sof(H41C)=
 Sof(H41D)=Sof(C42A)=Sof(H42C)=Sof(H42D)=Sof(C43A)=Sof(H43C)=Sof(H43D)=1-FVAR(3)
 Sof(H37A)=Sof(H37B)=Sof(N5)=Sof(C38)=Sof(H38A)=Sof(H38B)=Sof(C39)=Sof(H39A)=
 Sof(H39B)=Sof(C40)=Sof(H40A)=Sof(H40B)=Sof(C41)=Sof(H41A)=Sof(H41B)=Sof(C42)=
 Sof(H42A)=Sof(H42B)=Sof(C43)=Sof(H43A)=Sof(H43B)=FVAR(3)
 Sof(C18A)=Sof(C19A)=Sof(H19A)=Sof(C20A)=Sof(H20A)=Sof(C21A)=Sof(H21A)=
 Sof(C22A)=Sof(C23A)=Sof(H23A)=Sof(C24A)=Sof(H24D)=Sof(H24E)=Sof(H24F)=
 Sof(C25A)=Sof(H25D)=Sof(H25E)=Sof(H25F)=Sof(C26A)=Sof(H26A)=Sof(C27A)=
 Sof(H27D)=Sof(H27E)=Sof(H27F)=Sof(C28A)=Sof(H28D)=Sof(H28E)=Sof(H28F)=1-FVAR(4)
 Sof(C18)=Sof(C19)=Sof(H19)=Sof(C20)=Sof(H20)=Sof(C21)=Sof(H21)=Sof(C22)=
 Sof(C23)=Sof(H23)=Sof(C24)=Sof(H24A)=Sof(H24B)=Sof(H24C)=Sof(C25)=Sof(H25A)=
 Sof(H25B)=Sof(H25C)=Sof(C26)=Sof(H26)=Sof(C27)=Sof(H27A)=Sof(H27B)=Sof(H27C)=
 Sof(C28)=Sof(H28A)=Sof(H28B)=Sof(H28C)=FVAR(4)
 Sof(H9BC)=Sof(H9BD)=Sof(N2A)=Sof(C10A)=Sof(H10C)=Sof(H10D)=Sof(C11A)=
 Sof(H11C)=Sof(H11D)=Sof(C12A)=Sof(H12C)=Sof(H12D)=Sof(C13A)=Sof(H13C)=
 Sof(H13D)=Sof(C14A)=Sof(H14C)=Sof(H14D)=Sof(C15A)=Sof(H15C)=Sof(H15D)=1-FVAR(5)
 Sof(H9AA)=Sof(H9AB)=Sof(N2)=Sof(C10)=Sof(H10A)=Sof(H10B)=Sof(C11)=Sof(H11A)=
 Sof(H11B)=Sof(C12)=Sof(H12A)=Sof(H12B)=Sof(C13)=Sof(H13A)=Sof(H13B)=Sof(C14)=
 Sof(H14A)=Sof(H14B)=Sof(C15)=Sof(H15A)=Sof(H15B)=FVAR(5)
 Fixed Sof: C1A(0.5) H1AA(0.5) H1AB(0.5) H1AC(0.5) C1B(0.5) C1C(0.5) H1C(0.5)
 C1D(0.5) H1D(0.5) C1E(0.5) H1E(0.5) C1F(0.5) H1F(0.5) C1G(0.5) H1G(0.5)
 C1H(0.25) H1HA(0.25) H1HB(0.25) H1HC(0.25) C1I(0.25) H1IA(0.25) H1IB(0.25)
 C1J(0.25) H1JA(0.25) H1JB(0.25) C1K(0.25) H1KA(0.25) H1KB(0.25) C1L(0.25)
 H1LB(0.25) H1LA(0.25) C1M(0.25) H1MA(0.25) H1MB(0.25) H1MC(0.25)
9.a Ternary CH refined with riding coordinates:
 C23(H23), C26(H26), C44(H44), C51(H51A), C51(H51), C54(H54), C54(H54A),
 C23A(H23A), C26A(H26A)
9.b Secondary CH2 refined with riding coordinates:
 C9(H9AA,H9AB), C9(H9BC,H9BD), C10(H10A,H10B), C11(H11A,H11B), C12(H12A,H12B),
 C13(H13A,H13B), C14(H14A,H14B), C15(H15A,H15B), C37(H37A,H37B), C37(H37C,H37D),
  C38(H38A,H38B), C39(H39A,H39B), C40(H40A,H40B), C41(H41A,H41B), C42(H42A,
 H42B), C43(H43A,H43B), C10A(H10C,H10D), C11A(H11C,H11D), C12A(H12C,H12D),
 C13A(H13C,H13D), C14A(H14C,H14D), C15A(H15C,H15D), C38A(H38C,H38D), C39A(H39C,
 H39D), C40A(H40C,H40D), C41A(H41C,H41D), C42A(H42C,H42D), C43A(H43C,H43D),
 C1I(H1IA,H1IB), C1J(H1JA,H1JB), C1K(H1KA,H1KB), C1L(H1LB,H1LA)
9.c Me refined with riding coordinates:
 C1A(H1AA,H1AB,H1AC), C1H(H1HA,H1HB,H1HC), C1M(H1MA,H1MB,H1MC)
9.d Aromatic/amide H refined with riding coordinates:
 C19(H19), C20(H20), C21(H21), C4(H4), C5(H5), C6(H6), C7(H7), C16(H16),
 C32(H32), C33(H33), C34(H34), C35(H35), C47(H47), C48(H48), C49(H49), C58(H58),
  C60(H60), C61(H61), C64(H64), C65(H65), C67(H67), C68(H68), C19A(H19A),
 C20A(H20A), C21A(H21A), C1C(H1C), C1D(H1D), C1E(H1E), C1F(H1F), C1G(H1G)
9.e Idealised Me refined as rotating group:
 C24(H24A,H24B,H24C), C25(H25A,H25B,H25C), C27(H27A,H27B,H27C), C28(H28A,H28B,
 H28C), C52(H52A,H52B,H52C), C53(H53A,H53B,H53C), C55(H55A,H55B,H55C), C56(H56A,
 H56B,H56C), C62(H62A,H62B,H62C), C63(H63A,H63B,H63C), C69(H69A,H69B,H69C),
 C70(H70A,H70B,H70C), C24A(H24D,H24E,H24F), C25A(H25D,H25E,H25F), C27A(H27D,
 H27E,H27F), C28A(H28D,H28E,H28F), C52A(H52D,H52E,H52F), C53A(H53D,H53E,H53F),
 C55A(H55D,H55E,H55F), C56A(H56D,H56E,H56F)
;
_olex2_submission_special_instructions 'No special instructions were received'

loop_
_space_group_symop_operation_xyz
'x, y, z'
'-x, y, -z+1/2'
'x+1/2, y+1/2, z'
'-x+1/2, y+1/2, -z+1/2'
'-x, -y, -z'
'x, -y, z-1/2'
'-x+1/2, -y+1/2, -z'
'x+1/2, -y+1/2, z-1/2'

loop_
_atom_site_label
_atom_site_type_symbol
_atom_site_fract_x
_atom_site_fract_y
_atom_site_fract_z
_atom_site_U_iso_or_equiv
_atom_site_adp_type
_atom_site_occupancy
_atom_site_site_symmetry_order
_atom_site_calc_flag
_atom_site_refinement_flags_posn
_atom_site_refinement_flags_adp
_atom_site_refinement_flags_occupancy
_atom_site_disorder_assembly
_atom_site_disorder_group
Y1 Y 0.68586(2) 0.36710(3) 0.69969(3) 0.0599(3) Uani 1 1 d . . . . .
N1 N 0.79337(18) 0.3093(2) 0.7572(2) 0.0665(14) Uani 1 1 d . . . . .
N3 N 0.66258(17) 0.2598(2) 0.7038(2) 0.0654(13) Uani 1 1 d D U . . .
C17 C 0.6230(2) 0.2274(2) 0.6871(3) 0.0769(16) Uani 1 1 d D U . . .
C18 C 0.6188(6) 0.1990(8) 0.6299(6) 0.080(3) Uani 0.41(2) 1 d D U P A 1
C19 C 0.5824(6) 0.1642(11) 0.6149(11) 0.092(3) Uani 0.41(2) 1 d D U P A 1
H19 H 0.582498 0.136296 0.583608 0.110 Uiso 0.41(2) 1 calc R U P A 1
C20 C 0.5450(6) 0.1715(10) 0.6481(11) 0.098(3) Uani 0.41(2) 1 d D U P A 1
H20 H 0.517749 0.158154 0.632036 0.118 Uiso 0.41(2) 1 calc R U P A 1
C21 C 0.5510(6) 0.1990(10) 0.7043(11) 0.095(3) Uani 0.41(2) 1 d D U P A 1
H21 H 0.527891 0.199399 0.728855 0.114 Uiso 0.41(2) 1 calc R U P A 1
C22 C 0.5892(6) 0.2265(11) 0.7274(8) 0.092(3) Uani 0.41(2) 1 d D U P A 1
C23 C 0.6533(7) 0.2027(11) 0.5841(9) 0.079(3) Uani 0.41(2) 1 d D U P A 1
H23 H 0.673378 0.234440 0.597411 0.094 Uiso 0.41(2) 1 calc R U P A 1
C24 C 0.6785(10) 0.1457(12) 0.5895(16) 0.091(6) Uani 0.41(2) 1 d D U P A 1
H24A H 0.693447 0.142404 0.630543 0.136 Uiso 0.41(2) 1 calc R U P A 1
H24B H 0.699333 0.144974 0.559218 0.136 Uiso 0.41(2) 1 calc R U P A 1
H24C H 0.658711 0.113589 0.582169 0.136 Uiso 0.41(2) 1 calc R U P A 1
C25 C 0.6383(9) 0.2113(16) 0.5162(10) 0.091(6) Uani 0.41(2) 1 d D U P A 1
H25A H 0.629110 0.174593 0.498028 0.137 Uiso 0.41(2) 1 calc R U P A 1
H25B H 0.661814 0.226580 0.495108 0.137 Uiso 0.41(2) 1 calc R U P A 1
H25C H 0.614392 0.238237 0.512225 0.137 Uiso 0.41(2) 1 calc R U P A 1
C26 C 0.5931(8) 0.2585(10) 0.7895(9) 0.098(3) Uani 0.41(2) 1 d D U P A 1
H26 H 0.619887 0.281632 0.792907 0.117 Uiso 0.41(2) 1 calc R U P A 1
C27 C 0.5951(10) 0.2163(13) 0.8429(11) 0.125(6) Uani 0.41(2) 1 d D U P A 1
H27A H 0.585992 0.178475 0.827786 0.187 Uiso 0.41(2) 1 calc R U P A 1
H27B H 0.576228 0.229363 0.872919 0.187 Uiso 0.41(2) 1 calc R U P A 1
H27C H 0.624429 0.214157 0.862202 0.187 Uiso 0.41(2) 1 calc R U P A 1
C28 C 0.5551(8) 0.2990(12) 0.7942(13) 0.108(6) Uani 0.41(2) 1 d D U P A 1
H28A H 0.559943 0.334573 0.772451 0.162 Uiso 0.41(2) 1 calc R U P A 1
H28B H 0.552269 0.307391 0.837168 0.162 Uiso 0.41(2) 1 calc R U P A 1
H28C H 0.528974 0.280734 0.775797 0.162 Uiso 0.41(2) 1 calc R U P A 1
N4 N 0.58356(17) 0.4097(2) 0.5942(2) 0.0668(14) Uani 1 1 d . . . . .
N6 N 0.71929(18) 0.4523(2) 0.6899(2) 0.0646(13) Uani 1 1 d . . . . .
N7 N 0.69560(17) 0.3590(2) 0.5921(2) 0.0661(14) Uani 1 1 d . . . . .
N8 N 0.6559(3) 0.3368(3) 0.4036(3) 0.108(2) Uani 1 1 d . . . . .
N9 N 0.6590(2) 0.3825(3) 0.8021(2) 0.0815(17) Uani 1 1 d . . . . .
N10 N 0.6193(2) 0.4227(4) 0.9774(3) 0.110(2) Uani 1 1 d . . . . .
C1 C 0.7497(2) 0.3073(3) 0.7360(3) 0.0619(16) Uani 1 1 d . . . . .
C2 C 0.7368(2) 0.2495(3) 0.7476(3) 0.0570(15) Uani 1 1 d . . . . .
C3 C 0.7735(2) 0.2172(3) 0.7766(2) 0.0537(15) Uani 1 1 d . . . . .
C4 C 0.7802(2) 0.1607(3) 0.7971(3) 0.0676(17) Uani 1 1 d . . . . .
H4 H 0.757319 0.134108 0.794713 0.081 Uiso 1 1 calc R U . . .
C5 C 0.8211(3) 0.1444(3) 0.8209(3) 0.078(2) Uani 1 1 d . . . . .
H5 H 0.825891 0.106306 0.834607 0.093 Uiso 1 1 calc R U . . .
C6 C 0.8556(2) 0.1834(3) 0.8252(3) 0.082(2) Uani 1 1 d . . . . .
H6 H 0.883031 0.171011 0.841753 0.098 Uiso 1 1 calc R U . . .
C7 C 0.8498(2) 0.2403(3) 0.8051(3) 0.0766(19) Uani 1 1 d . . . . .
H7 H 0.872742 0.266813 0.807600 0.092 Uiso 1 1 calc R U . . .
C8 C 0.8085(2) 0.2560(3) 0.7813(3) 0.0578(16) Uani 1 1 d . . . . .
C9 C 0.8216(3) 0.3608(4) 0.7516(5) 0.117(3) Uani 1 1 d D U . . .
H9AA H 0.840579 0.365952 0.789853 0.140 Uiso 0.673(9) 1 calc R U P B 1
H9AB H 0.803955 0.395583 0.744740 0.140 Uiso 0.673(9) 1 calc R U P B 1
H9BC H 0.835864 0.371048 0.792277 0.140 Uiso 0.327(9) 1 calc R U P B 2
H9BD H 0.804245 0.393801 0.735919 0.140 Uiso 0.327(9) 1 calc R U P B 2
N2 N 0.8875(5) 0.3740(8) 0.6930(8) 0.188(3) Uani 0.673(9) 1 d D U P B 1
C10 C 0.8497(6) 0.3512(11) 0.6955(10) 0.153(3) Uani 0.673(9) 1 d D U P B 1
H10A H 0.853267 0.309443 0.691391 0.183 Uiso 0.673(9) 1 calc R U P B 1
H10B H 0.831919 0.364035 0.658381 0.183 Uiso 0.673(9) 1 calc R U P B 1
C11 C 0.9073(7) 0.4075(10) 0.7406(9) 0.205(4) Uani 0.673(9) 1 d D U P B 1
H11A H 0.927203 0.382361 0.765833 0.246 Uiso 0.673(9) 1 calc R U P B 1
H11B H 0.884939 0.419373 0.766625 0.246 Uiso 0.673(9) 1 calc R U P B 1
C12 C 0.9354(7) 0.4685(10) 0.7243(10) 0.211(4) Uani 0.673(9) 1 d D U P B 1
H12A H 0.958828 0.475547 0.756771 0.253 Uiso 0.673(9) 1 calc R U P B 1
H12B H 0.916322 0.502123 0.721434 0.253 Uiso 0.673(9) 1 calc R U P B 1
C13 C 0.9562(7) 0.4567(8) 0.6543(9) 0.218(4) Uani 0.673(9) 1 d D U P B 1
H13A H 0.983408 0.476976 0.650835 0.262 Uiso 0.673(9) 1 calc R U P B 1
H13B H 0.935530 0.465299 0.618628 0.262 Uiso 0.673(9) 1 calc R U P B 1
C14 C 0.9629(5) 0.3824(7) 0.6679(8) 0.223(3) Uani 0.673(9) 1 d D U P B 1
H14A H 0.984049 0.364899 0.643104 0.268 Uiso 0.673(9) 1 calc R U P B 1
H14B H 0.970091 0.373291 0.711656 0.268 Uiso 0.673(9) 1 calc R U P B 1
C15 C 0.9102(5) 0.3647(9) 0.6418(9) 0.201(4) Uani 0.673(9) 1 d D U P B 1
H15A H 0.899399 0.389565 0.607291 0.241 Uiso 0.673(9) 1 calc R U P B 1
H15B H 0.908059 0.324335 0.628460 0.241 Uiso 0.673(9) 1 calc R U P B 1
C16 C 0.6947(2) 0.2286(3) 0.7306(3) 0.0623(16) Uani 1 1 d . . . . .
H16 H 0.689158 0.189673 0.738890 0.075 Uiso 1 1 calc R U . . .
C29 C 0.6298(2) 0.4051(3) 0.6136(2) 0.0602(16) Uani 1 1 d . . . . .
C30 C 0.6405(2) 0.4578(3) 0.6525(3) 0.0585(15) Uani 1 1 d . . . . .
C31 C 0.5987(2) 0.4854(3) 0.6606(3) 0.0642(17) Uani 1 1 d . . . . .
C32 C 0.5888(2) 0.5341(3) 0.6943(3) 0.0737(18) Uani 1 1 d . . . . .
H32 H 0.610641 0.555472 0.716671 0.088 Uiso 1 1 calc R U . . .
C33 C 0.5454(3) 0.5504(4) 0.6940(4) 0.101(3) Uani 1 1 d . . . . .
H33 H 0.538262 0.583972 0.714941 0.121 Uiso 1 1 calc R U . . .
C34 C 0.5132(3) 0.5176(4) 0.6634(5) 0.115(3) Uani 1 1 d . . . . .
H34 H 0.484328 0.528035 0.665522 0.138 Uiso 1 1 calc R U . . .
C35 C 0.5228(2) 0.4694(4) 0.6295(4) 0.097(2) Uani 1 1 d . . . . .
H35 H 0.500610 0.447550 0.608553 0.116 Uiso 1 1 calc R U . . .
C36 C 0.5657(2) 0.4537(3) 0.6267(3) 0.0663(17) Uani 1 1 d . . . . .
C37 C 0.5583(2) 0.3564(3) 0.5804(3) 0.087(2) Uani 1 1 d D U . . .
H37A H 0.538956 0.349827 0.612535 0.104 Uiso 0.333(17) 1 calc R U P C 1
H37B H 0.577814 0.323237 0.579954 0.104 Uiso 0.333(17) 1 calc R U P C 1
H37C H 0.544634 0.344954 0.617168 0.104 Uiso 0.667(17) 1 calc R U P C 2
H37D H 0.577925 0.325293 0.570884 0.104 Uiso 0.667(17) 1 calc R U P C 2
N5 N 0.5125(12) 0.3085(14) 0.4926(11) 0.120(3) Uani 0.333(17) 1 d D U P C 1
C38 C 0.5314(11) 0.3623(12) 0.5160(12) 0.106(3) Uani 0.333(17) 1 d D U P C 1
H38A H 0.508255 0.390365 0.519551 0.128 Uiso 0.333(17) 1 calc R U P C 1
H38B H 0.550069 0.377454 0.486215 0.128 Uiso 0.333(17) 1 calc R U P C 1
C39 C 0.4888(16) 0.3132(14) 0.4312(13) 0.131(3) Uani 0.333(17) 1 d D U P C 1
H39A H 0.508265 0.327172 0.401759 0.158 Uiso 0.333(17) 1 calc R U P C 1
H39B H 0.465524 0.341494 0.432562 0.158 Uiso 0.333(17) 1 calc R U P C 1
C40 C 0.4693(12) 0.2538(15) 0.4086(14) 0.141(3) Uani 0.333(17) 1 d D U P C 1
H40A H 0.492568 0.226313 0.403576 0.169 Uiso 0.333(17) 1 calc R U P C 1
H40B H 0.452549 0.258639 0.368451 0.169 Uiso 0.333(17) 1 calc R U P C 1
C41 C 0.4393(10) 0.2295(14) 0.4566(15) 0.144(4) Uani 0.333(17) 1 d D U P C 1
H41A H 0.415230 0.255859 0.460591 0.173 Uiso 0.333(17) 1 calc R U P C 1
H41B H 0.427692 0.191772 0.443093 0.173 Uiso 0.333(17) 1 calc R U P C 1
C42 C 0.4673(11) 0.2235(12) 0.5196(15) 0.140(4) Uani 0.333(17) 1 d D U P C 1
H42A H 0.491515 0.197247 0.515975 0.168 Uiso 0.333(17) 1 calc R U P C 1
H42B H 0.449964 0.208668 0.551341 0.168 Uiso 0.333(17) 1 calc R U P C 1
C43 C 0.4838(11) 0.2860(13) 0.5362(13) 0.129(4) Uani 0.333(17) 1 d D U P C 1
H43A H 0.459021 0.311839 0.537004 0.155 Uiso 0.333(17) 1 calc R U P C 1
H43B H 0.499190 0.285625 0.577666 0.155 Uiso 0.333(17) 1 calc R U P C 1
C44 C 0.6786(2) 0.4791(3) 0.6836(3) 0.0639(17) Uani 1 1 d . . . . .
H44 H 0.672813 0.498458 0.722442 0.077 Uiso 1 1 calc R U . . .
C45 C 0.7556(2) 0.4902(3) 0.7033(3) 0.0674(17) Uani 1 1 d . . . . .
C46 C 0.7783(2) 0.5094(3) 0.6545(3) 0.081(2) Uani 1 1 d . . . . .
C47 C 0.8141(3) 0.5450(4) 0.6679(5) 0.102(3) Uani 1 1 d . . . . .
H47 H 0.829276 0.557820 0.635312 0.122 Uiso 1 1 calc R U . . .
C48 C 0.8280(3) 0.5621(4) 0.7267(6) 0.107(3) Uani 1 1 d . . . . .
H48 H 0.851957 0.586537 0.734070 0.128 Uiso 1 1 calc R U . . .
C49 C 0.8064(3) 0.5432(4) 0.7746(5) 0.101(3) Uani 1 1 d . . . . .
H49 H 0.816106 0.554356 0.814988 0.122 Uiso 1 1 calc R U . . .
C50 C 0.7701(3) 0.5076(3) 0.7646(3) 0.082(2) Uani 1 1 d . . . . .
C51 C 0.7643(3) 0.4889(5) 0.5878(4) 0.119(3) Uani 1 1 d D U . . .
H51A H 0.749708 0.452513 0.597284 0.143 Uiso 0.56(2) 1 calc R U P D 2
H51 H 0.741815 0.458667 0.583110 0.143 Uiso 0.44(2) 1 calc R U P D 1
C52 C 0.7533(11) 0.5486(10) 0.5527(12) 0.147(7) Uani 0.44(2) 1 d D U P D 1
H52A H 0.746063 0.541189 0.509153 0.220 Uiso 0.44(2) 1 calc R U P D 1
H52B H 0.778156 0.573925 0.558132 0.220 Uiso 0.44(2) 1 calc R U P D 1
H52C H 0.729087 0.566851 0.569659 0.220 Uiso 0.44(2) 1 calc R U P D 1
C53 C 0.8068(7) 0.4760(16) 0.5588(13) 0.129(7) Uani 0.44(2) 1 d D U P D 1
H53A H 0.800276 0.456226 0.519808 0.193 Uiso 0.44(2) 1 calc R U P D 1
H53B H 0.825155 0.451843 0.586561 0.193 Uiso 0.44(2) 1 calc R U P D 1
H53C H 0.821507 0.512006 0.551933 0.193 Uiso 0.44(2) 1 calc R U P D 1
C54 C 0.7458(3) 0.4879(4) 0.8197(4) 0.114(3) Uani 1 1 d D U . . .
H54 H 0.725499 0.455677 0.809433 0.137 Uiso 0.49(5) 1 calc R U P E 1
H54A H 0.723071 0.462193 0.800073 0.137 Uiso 0.51(5) 1 calc R U P E 2
C55 C 0.7827(11) 0.4726(19) 0.8716(13) 0.129(7) Uani 0.49(5) 1 d D U P E 1
H55A H 0.803608 0.503702 0.875536 0.193 Uiso 0.49(5) 1 calc R U P E 1
H55B H 0.796829 0.437195 0.860831 0.193 Uiso 0.49(5) 1 calc R U P E 1
H55C H 0.770509 0.467384 0.910507 0.193 Uiso 0.49(5) 1 calc R U P E 1
C56 C 0.7232(12) 0.5446(12) 0.8393(17) 0.122(7) Uani 0.49(5) 1 d D U P E 1
H56A H 0.744632 0.574662 0.847695 0.183 Uiso 0.49(5) 1 calc R U P E 1
H56B H 0.708983 0.537252 0.876196 0.183 Uiso 0.49(5) 1 calc R U P E 1
H56C H 0.702117 0.556903 0.806312 0.183 Uiso 0.49(5) 1 calc R U P E 1
C57 C 0.6566(2) 0.3799(3) 0.5678(3) 0.0609(16) Uani 1 1 d . . . . .
C58 C 0.6427(2) 0.3731(3) 0.5053(3) 0.0747(19) Uani 1 1 d . . . . .
H58 H 0.615635 0.387544 0.489829 0.090 Uiso 1 1 calc R U . . .
C59 C 0.6690(3) 0.3445(3) 0.4648(3) 0.081(2) Uani 1 1 d . . . . .
C60 C 0.7099(3) 0.3247(3) 0.4921(3) 0.084(2) Uani 1 1 d . . . . .
H60 H 0.729086 0.306197 0.467952 0.100 Uiso 1 1 calc R U . . .
C61 C 0.7206(2) 0.3330(3) 0.5536(3) 0.0762(19) Uani 1 1 d . . . . .
H61 H 0.747635 0.319484 0.570360 0.091 Uiso 1 1 calc R U . . .
C62 C 0.6134(4) 0.3577(6) 0.3779(4) 0.164(5) Uani 1 1 d . . . . .
H62A H 0.591048 0.335397 0.394986 0.246 Uiso 1 1 calc R U . . .
H62B H 0.610703 0.353409 0.333449 0.246 Uiso 1 1 calc R U . . .
H62C H 0.610341 0.398077 0.388417 0.246 Uiso 1 1 calc R U . . .
C63 C 0.6845(3) 0.3074(4) 0.3630(4) 0.128(3) Uani 1 1 d . . . . .
H63A H 0.711549 0.328070 0.363999 0.192 Uiso 1 1 calc R U . . .
H63B H 0.670732 0.306637 0.321142 0.192 Uiso 1 1 calc R U . . .
H63C H 0.689836 0.268166 0.377369 0.192 Uiso 1 1 calc R U . . .
C64 C 0.6282(3) 0.4213(3) 0.8103(3) 0.091(2) Uani 1 1 d . . . . .
H64 H 0.614740 0.439492 0.775055 0.109 Uiso 1 1 calc R U . . .
C65 C 0.6148(3) 0.4364(3) 0.8660(3) 0.090(2) Uani 1 1 d . . . . .
H65 H 0.593767 0.465143 0.867994 0.108 Uiso 1 1 calc R U . . .
C66 C 0.6325(3) 0.4089(4) 0.9203(3) 0.082(2) Uani 1 1 d . . . . .
C67 C 0.6640(3) 0.3675(4) 0.9126(3) 0.089(2) Uani 1 1 d . . . . .
H67 H 0.676637 0.346881 0.946905 0.107 Uiso 1 1 calc R U . . .
C68 C 0.6767(3) 0.3567(3) 0.8545(3) 0.087(2) Uani 1 1 d . . . . .
H68 H 0.698950 0.329829 0.851209 0.104 Uiso 1 1 calc R U . . .
C69 C 0.6360(3) 0.3902(6) 1.0321(4) 0.162(5) Uani 1 1 d . . . . .
H69A H 0.626891 0.350308 1.027744 0.243 Uiso 1 1 calc R U . . .
H69B H 0.625083 0.406821 1.068306 0.243 Uiso 1 1 calc R U . . .
H69C H 0.667244 0.392026 1.036423 0.243 Uiso 1 1 calc R U . . .
C70 C 0.5914(3) 0.4718(5) 0.9856(4) 0.134(4) Uani 1 1 d . . . . .
H70A H 0.606099 0.507141 0.976372 0.202 Uiso 1 1 calc R U . . .
H70B H 0.584236 0.472888 1.027966 0.202 Uiso 1 1 calc R U . . .
H70C H 0.565173 0.468089 0.958081 0.202 Uiso 1 1 calc R U . . .
N2A N 0.8924(8) 0.3799(15) 0.7063(17) 0.188(3) Uani 0.327(9) 1 d D U P B 2
C10A C 0.8578(10) 0.346(2) 0.7045(19) 0.157(4) Uani 0.327(9) 1 d D U P B 2
H10C H 0.867809 0.306177 0.712972 0.188 Uiso 0.327(9) 1 calc R U P B 2
H10D H 0.843608 0.346377 0.662403 0.188 Uiso 0.327(9) 1 calc R U P B 2
C11A C 0.8859(9) 0.4382(16) 0.695(2) 0.198(4) Uani 0.327(9) 1 d D U P B 2
H11C H 0.873976 0.454520 0.731561 0.237 Uiso 0.327(9) 1 calc R U P B 2
H11D H 0.863612 0.441873 0.660663 0.237 Uiso 0.327(9) 1 calc R U P B 2
C12A C 0.9287(10) 0.4815(13) 0.679(2) 0.213(4) Uani 0.327(9) 1 d D U P B 2
H12C H 0.927580 0.488346 0.634967 0.256 Uiso 0.327(9) 1 calc R U P B 2
H12D H 0.926814 0.518867 0.700112 0.256 Uiso 0.327(9) 1 calc R U P B 2
C13A C 0.9762(10) 0.4480(11) 0.705(2) 0.219(4) Uani 0.327(9) 1 d D U P B 2
H13C H 0.980270 0.444296 0.749946 0.263 Uiso 0.327(9) 1 calc R U P B 2
H13D H 1.001339 0.466564 0.689790 0.263 Uiso 0.327(9) 1 calc R U P B 2
C14A C 0.9629(5) 0.3824(7) 0.6679(8) 0.223(3) Uani 0.327(9) 1 d D U P B 2
H14C H 0.988112 0.358178 0.662903 0.268 Uiso 0.327(9) 1 calc R U P B 2
H14D H 0.945474 0.387204 0.628383 0.268 Uiso 0.327(9) 1 calc R U P B 2
C15A C 0.9329(10) 0.3584(16) 0.7272(15) 0.207(3) Uani 0.327(9) 1 d D U P B 2
H15C H 0.932806 0.316241 0.730274 0.248 Uiso 0.327(9) 1 calc R U P B 2
H15D H 0.943600 0.375001 0.767194 0.248 Uiso 0.327(9) 1 calc R U P B 2
N5A N 0.5152(6) 0.3125(7) 0.4889(6) 0.118(2) Uani 0.667(17) 1 d D U P C 2
C38A C 0.5231(5) 0.3636(6) 0.5257(6) 0.105(3) Uani 0.667(17) 1 d D U P C 2
H38C H 0.496226 0.375238 0.541859 0.126 Uiso 0.667(17) 1 calc R U P C 2
H38D H 0.531740 0.394786 0.499103 0.126 Uiso 0.667(17) 1 calc R U P C 2
C39A C 0.4903(8) 0.3273(7) 0.4300(7) 0.133(3) Uani 0.667(17) 1 d D U P C 2
H39C H 0.505828 0.356621 0.408396 0.159 Uiso 0.667(17) 1 calc R U P C 2
H39D H 0.462353 0.343514 0.438010 0.159 Uiso 0.667(17) 1 calc R U P C 2
C40A C 0.4832(6) 0.2723(7) 0.3885(7) 0.140(3) Uani 0.667(17) 1 d D U P C 2
H40C H 0.511056 0.256893 0.379066 0.168 Uiso 0.667(17) 1 calc R U P C 2
H40D H 0.466481 0.282368 0.349552 0.168 Uiso 0.667(17) 1 calc R U P C 2
C41A C 0.4582(7) 0.2248(7) 0.4236(8) 0.145(4) Uani 0.667(17) 1 d D U P C 2
H41C H 0.429553 0.239211 0.430937 0.174 Uiso 0.667(17) 1 calc R U P C 2
H41D H 0.454533 0.189724 0.398582 0.174 Uiso 0.667(17) 1 calc R U P C 2
C42A C 0.4847(6) 0.2113(6) 0.4860(8) 0.143(3) Uani 0.667(17) 1 d D U P C 2
H42C H 0.468631 0.184573 0.510005 0.172 Uiso 0.667(17) 1 calc R U P C 2
H42D H 0.511988 0.192973 0.478433 0.172 Uiso 0.667(17) 1 calc R U P C 2
C43A C 0.4936(6) 0.2681(7) 0.5225(7) 0.132(3) Uani 0.667(17) 1 d D U P C 2
H43C H 0.466192 0.283663 0.533548 0.159 Uiso 0.667(17) 1 calc R U P C 2
H43D H 0.511478 0.259374 0.560836 0.159 Uiso 0.667(17) 1 calc R U P C 2
C18A C 0.6123(4) 0.2045(6) 0.6287(5) 0.079(2) Uani 0.59(2) 1 d D U P A 2
C19A C 0.5738(5) 0.1732(8) 0.6169(8) 0.093(3) Uani 0.59(2) 1 d D U P A 2
H19A H 0.563057 0.164735 0.576132 0.111 Uiso 0.59(2) 1 calc R U P A 2
C20A C 0.5506(5) 0.1541(8) 0.6675(8) 0.099(3) Uani 0.59(2) 1 d D U P A 2
H20A H 0.529969 0.124569 0.662063 0.119 Uiso 0.59(2) 1 calc R U P A 2
C21A C 0.5598(5) 0.1806(7) 0.7241(8) 0.095(3) Uani 0.59(2) 1 d D U P A 2
H21A H 0.541957 0.173302 0.755611 0.114 Uiso 0.59(2) 1 calc R U P A 2
C22A C 0.5948(4) 0.2181(8) 0.7358(6) 0.092(3) Uani 0.59(2) 1 d D U P A 2
C23A C 0.6433(5) 0.2109(8) 0.5789(6) 0.077(3) Uani 0.59(2) 1 d D U P A 2
H23A H 0.656828 0.249494 0.584271 0.093 Uiso 0.59(2) 1 calc R U P A 2
C24A C 0.6793(6) 0.1669(9) 0.5848(11) 0.094(5) Uani 0.59(2) 1 d D U P A 2
H24D H 0.694231 0.168818 0.625895 0.141 Uiso 0.59(2) 1 calc R U P A 2
H24E H 0.699349 0.175007 0.554592 0.141 Uiso 0.59(2) 1 calc R U P A 2
H24F H 0.667315 0.128540 0.577664 0.141 Uiso 0.59(2) 1 calc R U P A 2
C25A C 0.6194(6) 0.2094(10) 0.5139(7) 0.088(4) Uani 0.59(2) 1 d D U P A 2
H25D H 0.609708 0.170327 0.504311 0.132 Uiso 0.59(2) 1 calc R U P A 2
H25E H 0.638602 0.221839 0.484090 0.132 Uiso 0.59(2) 1 calc R U P A 2
H25F H 0.594688 0.234978 0.512203 0.132 Uiso 0.59(2) 1 calc R U P A 2
C26A C 0.6047(5) 0.2451(8) 0.8001(6) 0.097(3) Uani 0.59(2) 1 d D U P A 2
H26A H 0.629909 0.270997 0.798872 0.116 Uiso 0.59(2) 1 calc R U P A 2
C27A C 0.6163(7) 0.1991(9) 0.8476(8) 0.134(5) Uani 0.59(2) 1 d D U P A 2
H27D H 0.592852 0.171549 0.847330 0.201 Uiso 0.59(2) 1 calc R U P A 2
H27E H 0.621132 0.216701 0.888079 0.201 Uiso 0.59(2) 1 calc R U P A 2
H27F H 0.642224 0.179453 0.838002 0.201 Uiso 0.59(2) 1 calc R U P A 2
C28A C 0.5675(7) 0.2806(10) 0.8186(9) 0.121(5) Uani 0.59(2) 1 d D U P A 2
H28D H 0.565024 0.315702 0.794166 0.182 Uiso 0.59(2) 1 calc R U P A 2
H28E H 0.572506 0.290507 0.861930 0.182 Uiso 0.59(2) 1 calc R U P A 2
H28F H 0.541110 0.258519 0.811451 0.182 Uiso 0.59(2) 1 calc R U P A 2
C52A C 0.7274(6) 0.5191(11) 0.5529(8) 0.124(6) Uani 0.56(2) 1 d D U P D 2
H52D H 0.702278 0.516562 0.575653 0.186 Uiso 0.56(2) 1 calc R U P D 2
H52E H 0.721234 0.501065 0.512862 0.186 Uiso 0.56(2) 1 calc R U P D 2
H52F H 0.734776 0.559343 0.547482 0.186 Uiso 0.56(2) 1 calc R U P D 2
C53A C 0.7938(7) 0.4660(14) 0.5427(10) 0.144(7) Uani 0.56(2) 1 d D U P D 2
H53D H 0.790943 0.489466 0.505615 0.216 Uiso 0.56(2) 1 calc R U P D 2
H53E H 0.786166 0.426435 0.532248 0.216 Uiso 0.56(2) 1 calc R U P D 2
H53F H 0.823378 0.467527 0.561160 0.216 Uiso 0.56(2) 1 calc R U P D 2
C55A C 0.7700(12) 0.4484(16) 0.8704(12) 0.123(7) Uani 0.51(5) 1 d D U P E 2
H55D H 0.776414 0.411449 0.852444 0.185 Uiso 0.51(5) 1 calc R U P E 2
H55E H 0.751919 0.442402 0.903630 0.185 Uiso 0.51(5) 1 calc R U P E 2
H55F H 0.796644 0.466883 0.886544 0.185 Uiso 0.51(5) 1 calc R U P E 2
C56A C 0.7199(13) 0.5317(15) 0.8563(16) 0.130(7) Uani 0.51(5) 1 d D U P E 2
H56D H 0.739321 0.550368 0.887741 0.194 Uiso 0.51(5) 1 calc R U P E 2
H56E H 0.697667 0.511353 0.875645 0.194 Uiso 0.51(5) 1 calc R U P E 2
H56F H 0.706828 0.560611 0.828245 0.194 Uiso 0.51(5) 1 calc R U P E 2
C1A C 0.7265(12) 0.1862(16) 0.9016(15) 0.341(16) Uani 0.5 1 d D U P F -1
H1AA H 0.702224 0.165403 0.915378 0.512 Uiso 0.5 1 calc R U P F -1
H1AB H 0.716967 0.208824 0.865376 0.512 Uiso 0.5 1 calc R U P F -1
H1AC H 0.748365 0.159011 0.891583 0.512 Uiso 0.5 1 calc R U P F -1
C1B C 0.7453(8) 0.2264(11) 0.9530(12) 0.203(8) Uani 0.5 1 d D U P F -1
C1C C 0.7809(8) 0.2612(11) 0.9438(11) 0.193(8) Uani 0.5 1 d D U P F -1
H1C H 0.791893 0.259114 0.905259 0.232 Uiso 0.5 1 calc R U P F -1
C1D C 0.8013(7) 0.2990(11) 0.9880(13) 0.200(8) Uani 0.5 1 d D U P F -1
H1D H 0.825659 0.321171 0.981738 0.240 Uiso 0.5 1 calc R U P F -1
C1E C 0.7806(9) 0.2995(12) 1.0431(12) 0.209(9) Uani 0.5 1 d D U P F -1
H1E H 0.791716 0.324356 1.074815 0.251 Uiso 0.5 1 calc R U P F -1
C1F C 0.7450(10) 0.2658(14) 1.0536(12) 0.194(8) Uani 0.5 1 d D U P F -1
H1F H 0.733370 0.269014 1.091595 0.233 Uiso 0.5 1 calc R U P F -1
C1G C 0.7261(8) 0.2272(12) 1.0093(12) 0.194(8) Uani 0.5 1 d D U P F -1
H1G H 0.702487 0.203805 1.016441 0.233 Uiso 0.5 1 calc R U P F -1
C1H C 0.5898(16) -0.005(3) 0.589(3) 0.23(2) Uani 0.25 1 d D U P G -1
H1HA H 0.612467 -0.033213 0.586825 0.344 Uiso 0.25 1 calc R U P G -1
H1HB H 0.600645 0.033123 0.580220 0.344 Uiso 0.25 1 calc R U P G -1
H1HC H 0.580100 -0.005202 0.629940 0.344 Uiso 0.25 1 calc R U P G -1
C1I C 0.5523(17) -0.020(3) 0.542(3) 0.242(18) Uani 0.25 1 d D U P G -1
H1IA H 0.541995 -0.058553 0.550397 0.290 Uiso 0.25 1 calc R U P G -1
H1IB H 0.562522 -0.020262 0.500720 0.290 Uiso 0.25 1 calc R U P G -1
C1J C 0.5145(16) 0.022(3) 0.541(3) 0.252(17) Uani 0.25 1 d D U P G -1
H1JA H 0.502621 0.020227 0.581244 0.302 Uiso 0.25 1 calc R U P G -1
H1JB H 0.525457 0.061729 0.536911 0.302 Uiso 0.25 1 calc R U P G -1
C1K C 0.4782(16) 0.012(3) 0.490(3) 0.248(17) Uani 0.25 1 d D U P G -1
H1KA H 0.472075 -0.029513 0.488267 0.298 Uiso 0.25 1 calc R U P G -1
H1KB H 0.488114 0.023513 0.450949 0.298 Uiso 0.25 1 calc R U P G -1
C1L C 0.4363(15) 0.044(3) 0.499(3) 0.253(18) Uani 0.25 1 d D U P G -1
H1LB H 0.421914 0.025211 0.531437 0.303 Uiso 0.25 1 calc R U P G -1
H1LA H 0.443201 0.083720 0.512167 0.303 Uiso 0.25 1 calc R U P G -1
C1M C 0.4058(16) 0.046(3) 0.440(3) 0.24(2) Uani 0.25 1 d D U P G -1
H1MA H 0.379802 0.066430 0.447500 0.364 Uiso 0.25 1 calc R U P G -1
H1MB H 0.419673 0.065082 0.407750 0.364 Uiso 0.25 1 calc R U P G -1
H1MC H 0.398389 0.006583 0.427017 0.364 Uiso 0.25 1 calc R U P G -1

loop_
_atom_site_aniso_label
_atom_site_aniso_U_11
_atom_site_aniso_U_22
_atom_site_aniso_U_33
_atom_site_aniso_U_23
_atom_site_aniso_U_13
_atom_site_aniso_U_12
Y1 0.0727(4) 0.0619(4) 0.0460(3) 0.0028(3) 0.0099(3) 0.0114(3)
N1 0.069(4) 0.066(4) 0.063(3) -0.001(3) -0.001(3) -0.006(3)
N3 0.066(3) 0.067(3) 0.063(3) 0.002(3) 0.006(3) 0.002(3)
C17 0.068(3) 0.078(4) 0.084(4) -0.004(3) 0.006(3) 0.001(3)
C18 0.075(5) 0.079(5) 0.086(4) -0.009(4) 0.002(4) -0.002(4)
C19 0.077(5) 0.095(6) 0.101(5) -0.013(5) 0.004(5) -0.003(5)
C20 0.077(5) 0.108(6) 0.108(6) -0.007(5) 0.005(5) -0.006(5)
C21 0.069(5) 0.109(6) 0.107(6) -0.009(5) 0.013(5) -0.004(5)
C22 0.070(5) 0.107(6) 0.101(5) -0.012(5) 0.016(5) -0.002(5)
C23 0.079(6) 0.076(6) 0.080(5) -0.002(5) 0.002(5) -0.002(6)
C24 0.097(9) 0.083(12) 0.094(10) 0.002(10) 0.019(9) 0.014(9)
C25 0.090(12) 0.092(9) 0.091(9) -0.003(9) 0.001(10) -0.012(12)
C26 0.074(6) 0.120(7) 0.102(6) -0.017(6) 0.024(6) 0.002(6)
C27 0.103(11) 0.154(11) 0.117(10) -0.019(10) 0.013(10) 0.034(10)
C28 0.095(11) 0.126(12) 0.104(11) -0.030(10) 0.017(10) -0.001(10)
N4 0.069(4) 0.077(4) 0.055(3) -0.010(3) 0.007(3) 0.008(3)
N6 0.078(4) 0.064(3) 0.052(3) -0.002(2) 0.008(3) 0.010(3)
N7 0.073(4) 0.073(4) 0.054(3) -0.008(3) 0.016(3) 0.014(3)
N8 0.144(6) 0.136(6) 0.047(3) -0.020(4) 0.017(4) 0.021(5)
N9 0.108(5) 0.084(4) 0.056(3) 0.002(3) 0.021(3) 0.013(4)
N10 0.132(6) 0.147(7) 0.053(4) -0.019(4) 0.023(4) -0.024(5)
C1 0.070(4) 0.063(4) 0.054(4) -0.006(3) 0.010(3) -0.001(3)
C2 0.061(4) 0.062(4) 0.048(3) -0.002(3) 0.008(3) 0.003(3)
C3 0.070(4) 0.053(4) 0.038(3) -0.002(3) 0.005(3) 0.009(3)
C4 0.079(5) 0.071(4) 0.051(4) -0.003(3) -0.003(3) 0.000(4)
C5 0.092(6) 0.069(5) 0.069(4) 0.004(3) -0.017(4) 0.014(4)
C6 0.082(5) 0.083(5) 0.075(5) -0.002(4) -0.021(4) 0.021(4)
C7 0.077(5) 0.084(5) 0.065(4) -0.009(4) -0.009(4) 0.002(4)
C8 0.068(4) 0.062(4) 0.042(3) -0.002(3) -0.001(3) 0.016(3)
C9 0.099(5) 0.122(6) 0.126(6) -0.018(5) -0.001(5) -0.021(5)
N2 0.155(6) 0.237(6) 0.176(6) -0.052(6) 0.036(5) -0.024(6)
C10 0.135(6) 0.185(7) 0.142(7) -0.013(6) 0.033(6) -0.050(6)
C11 0.169(7) 0.255(7) 0.195(7) -0.052(7) 0.040(6) -0.028(6)
C12 0.176(7) 0.257(8) 0.205(7) -0.043(7) 0.039(7) -0.023(7)
C13 0.181(7) 0.265(7) 0.214(7) -0.039(7) 0.046(6) -0.020(7)
C14 0.188(5) 0.272(6) 0.214(6) -0.048(6) 0.044(5) -0.020(6)
C15 0.171(6) 0.253(7) 0.184(7) -0.052(6) 0.047(6) -0.027(6)
C16 0.075(5) 0.057(4) 0.056(4) 0.003(3) 0.014(3) 0.000(4)
C29 0.067(4) 0.071(4) 0.043(3) -0.006(3) 0.008(3) 0.011(3)
C30 0.072(4) 0.062(4) 0.043(3) 0.007(3) 0.013(3) 0.008(3)
C31 0.077(5) 0.073(4) 0.046(3) 0.010(3) 0.025(3) 0.018(4)
C32 0.082(5) 0.066(4) 0.077(4) -0.007(3) 0.028(4) 0.016(4)
C33 0.111(7) 0.091(6) 0.108(6) -0.021(5) 0.043(5) 0.025(5)
C34 0.080(6) 0.126(8) 0.142(8) -0.029(6) 0.026(6) 0.032(6)
C35 0.076(5) 0.112(6) 0.104(6) -0.017(5) 0.018(4) 0.018(5)
C36 0.070(5) 0.078(5) 0.052(4) 0.000(3) 0.016(3) 0.013(4)
C37 0.090(5) 0.094(5) 0.075(4) -0.009(4) -0.004(4) 0.017(4)
N5 0.116(5) 0.129(5) 0.108(5) -0.014(4) -0.025(4) 0.004(5)
C38 0.104(6) 0.113(6) 0.096(6) -0.012(5) -0.019(5) 0.011(5)
C39 0.128(6) 0.140(6) 0.117(6) -0.015(5) -0.030(5) 0.000(6)
C40 0.141(6) 0.148(6) 0.127(6) -0.018(6) -0.027(5) -0.008(6)
C41 0.144(7) 0.150(7) 0.130(7) -0.021(7) -0.023(7) -0.011(7)
C42 0.138(7) 0.146(7) 0.128(7) -0.022(7) -0.019(6) -0.009(6)
C43 0.125(7) 0.138(7) 0.118(7) -0.019(6) -0.021(6) -0.003(6)
C44 0.092(5) 0.061(4) 0.041(3) 0.001(3) 0.018(3) 0.011(4)
C45 0.074(5) 0.059(4) 0.070(4) 0.002(3) 0.010(4) 0.008(4)
C46 0.077(5) 0.090(5) 0.078(5) -0.002(4) 0.019(4) -0.003(4)
C47 0.091(6) 0.104(7) 0.114(7) -0.003(5) 0.027(5) -0.010(5)
C48 0.074(6) 0.090(6) 0.158(10) -0.021(6) 0.014(6) -0.010(4)
C49 0.104(7) 0.091(6) 0.106(7) -0.029(5) -0.008(6) -0.014(5)
C50 0.098(6) 0.077(5) 0.071(5) -0.011(4) 0.004(4) 0.002(4)
C51 0.111(6) 0.175(8) 0.075(5) 0.007(5) 0.026(5) -0.042(6)
C52 0.124(14) 0.209(16) 0.103(11) -0.013(12) -0.008(12) 0.016(13)
C53 0.152(13) 0.165(13) 0.064(11) -0.056(10) -0.012(11) -0.002(12)
C54 0.155(7) 0.118(7) 0.069(5) -0.015(5) 0.005(5) -0.038(6)
C55 0.181(14) 0.119(14) 0.083(10) 0.004(11) 0.000(11) -0.022(12)
C56 0.148(12) 0.154(13) 0.074(12) -0.022(10) 0.064(10) -0.031(11)
C57 0.078(4) 0.061(4) 0.046(3) 0.001(3) 0.013(3) 0.010(3)
C58 0.093(5) 0.086(5) 0.046(4) -0.007(3) 0.010(3) 0.022(4)
C59 0.106(6) 0.088(5) 0.051(4) -0.013(4) 0.021(4) -0.007(4)
C60 0.093(6) 0.095(6) 0.068(5) -0.017(4) 0.030(4) 0.005(5)
C61 0.078(5) 0.081(5) 0.072(5) -0.009(4) 0.019(4) 0.010(4)
C62 0.175(11) 0.252(14) 0.059(5) -0.039(7) -0.016(6) 0.036(10)
C63 0.178(9) 0.148(8) 0.065(5) -0.042(5) 0.042(6) 0.015(7)
C64 0.132(7) 0.100(6) 0.044(4) 0.016(4) 0.024(4) 0.024(5)
C65 0.119(6) 0.092(5) 0.065(5) 0.004(4) 0.036(4) 0.014(5)
C66 0.105(6) 0.095(6) 0.047(4) -0.005(4) 0.011(4) -0.012(5)
C67 0.105(6) 0.107(6) 0.053(4) 0.019(4) 0.000(4) -0.007(5)
C68 0.106(6) 0.097(6) 0.058(4) 0.012(4) 0.009(4) 0.016(4)
C69 0.143(8) 0.301(15) 0.041(4) 0.014(7) 0.008(5) -0.017(9)
C70 0.164(9) 0.145(9) 0.105(7) -0.049(6) 0.063(7) -0.031(8)
N2A 0.158(6) 0.234(7) 0.175(6) -0.049(6) 0.040(6) -0.027(6)
C10A 0.137(7) 0.188(7) 0.149(7) -0.026(6) 0.031(6) -0.041(6)
C11A 0.164(7) 0.244(7) 0.189(7) -0.044(7) 0.039(6) -0.025(7)
C12A 0.180(8) 0.258(8) 0.206(8) -0.044(8) 0.041(7) -0.020(7)
C13A 0.185(7) 0.266(8) 0.212(7) -0.045(7) 0.043(7) -0.020(7)
C14A 0.188(5) 0.272(6) 0.214(6) -0.048(6) 0.044(5) -0.020(6)
C15A 0.175(6) 0.256(7) 0.195(7) -0.050(6) 0.040(6) -0.025(6)
N5A 0.113(5) 0.128(5) 0.106(5) -0.014(4) -0.026(4) 0.005(4)
C38A 0.101(6) 0.111(5) 0.097(5) -0.011(5) -0.020(5) 0.010(5)
C39A 0.129(5) 0.143(6) 0.118(5) -0.012(5) -0.032(5) 0.003(5)
C40A 0.139(7) 0.150(7) 0.123(6) -0.017(6) -0.029(6) -0.006(6)
C41A 0.145(7) 0.150(7) 0.133(7) -0.018(6) -0.026(6) -0.011(6)
C42A 0.147(7) 0.146(6) 0.130(7) -0.025(6) -0.023(6) -0.010(6)
C43A 0.131(6) 0.139(6) 0.120(6) -0.023(5) -0.021(5) -0.006(5)
C18A 0.074(5) 0.077(4) 0.085(4) -0.009(4) 0.003(4) -0.002(4)
C19A 0.079(5) 0.098(5) 0.101(5) -0.015(5) 0.003(5) -0.003(5)
C20A 0.079(5) 0.107(6) 0.111(6) -0.004(5) 0.005(5) -0.008(5)
C21A 0.070(5) 0.110(6) 0.107(6) -0.006(5) 0.013(5) -0.004(5)
C22A 0.069(5) 0.107(5) 0.101(5) -0.013(4) 0.015(4) 0.000(4)
C23A 0.077(6) 0.076(5) 0.078(5) -0.002(4) 0.000(5) 0.000(5)
C24A 0.093(8) 0.096(11) 0.095(8) -0.002(9) 0.023(7) 0.001(9)
C25A 0.085(10) 0.097(8) 0.080(7) -0.007(6) -0.006(7) -0.011(10)
C26A 0.076(6) 0.118(7) 0.100(6) -0.013(5) 0.027(5) 0.002(5)
C27A 0.117(11) 0.168(12) 0.117(9) -0.015(9) 0.013(9) 0.026(10)
C28A 0.107(10) 0.136(10) 0.122(10) -0.017(9) 0.020(8) 0.003(8)
C52A 0.085(11) 0.200(14) 0.086(9) -0.003(10) 0.002(9) -0.014(10)
C53A 0.160(13) 0.166(13) 0.099(12) -0.050(11) -0.028(11) 0.011(12)
C55A 0.174(14) 0.112(14) 0.080(9) 0.006(11) -0.003(10) -0.021(12)
C56A 0.153(12) 0.155(13) 0.087(14) -0.016(11) 0.046(11) -0.019(12)
C1A 0.36(2) 0.34(2) 0.313(19) -0.074(17) 0.015(17) -0.053(17)
C1B 0.207(11) 0.208(11) 0.197(10) 0.002(8) 0.029(8) 0.009(8)
C1C 0.198(11) 0.200(11) 0.184(11) 0.002(8) 0.029(8) 0.018(8)
C1D 0.206(11) 0.198(11) 0.194(11) 0.004(8) 0.013(8) 0.022(8)
C1E 0.215(12) 0.211(12) 0.199(11) -0.016(9) 0.015(8) 0.001(8)
C1F 0.201(11) 0.196(11) 0.186(10) -0.005(8) 0.022(8) 0.018(8)
C1G 0.192(11) 0.192(11) 0.197(10) 0.006(8) 0.018(8) 0.010(8)
C1H 0.23(2) 0.21(3) 0.24(3) 0.011(18) 0.032(16) -0.010(17)
C1I 0.244(19) 0.24(2) 0.24(2) 0.001(10) 0.027(9) -0.003(9)
C1J 0.252(18) 0.250(19) 0.252(19) 0.004(10) 0.025(9) -0.002(9)
C1K 0.250(18) 0.25(2) 0.248(19) 0.002(10) 0.027(9) -0.001(9)
C1L 0.252(19) 0.25(2) 0.25(2) 0.000(10) 0.025(9) -0.001(9)
C1M 0.24(2) 0.25(3) 0.24(2) 0.005(19) 0.031(16) -0.005(18)

loop_
_atom_type_symbol
_atom_type_description
_atom_type_scat_dispersion_real
_atom_type_scat_dispersion_imag
_atom_type_scat_source
C C 0.0033 0.0016 'International Tables Vol C Tables 4.2.6.8 and 6.1.1.4'
H H 0.0000 0.0000 'International Tables Vol C Tables 4.2.6.8 and 6.1.1.4'
N N 0.0061 0.0033 'International Tables Vol C Tables 4.2.6.8 and 6.1.1.4'
Y Y -2.7962 3.5667 'International Tables Vol C Tables 4.2.6.8 and 6.1.1.4'

loop_
_geom_angle_atom_site_label_1
_geom_angle_atom_site_label_2
_geom_angle_atom_site_label_3
_geom_angle
_geom_angle_site_symmetry_1
_geom_angle_site_symmetry_3
_geom_angle_publ_flag
N3 Y1 C30 128.69(19) . . ?
N3 Y1 C44 158.6(2) . . ?
N3 Y1 C57 93.95(16) . . ?
N6 Y1 N3 167.69(18) . . ?
N6 Y1 N7 82.69(17) . . ?
N6 Y1 N9 99.13(19) . . ?
N6 Y1 C1 98.9(2) . . ?
N6 Y1 C29 85.40(19) . . ?
N6 Y1 C30 60.6(2) . . ?
N6 Y1 C44 32.41(18) . . ?
N6 Y1 C57 85.53(17) . . ?
N7 Y1 N3 91.20(16) . . ?
N7 Y1 N9 167.0(2) . . ?
N7 Y1 C1 95.34(18) . . ?
N7 Y1 C29 57.31(18) . . ?
N7 Y1 C30 78.43(17) . . ?
N7 Y1 C44 87.98(17) . . ?
N7 Y1 C57 27.27(16) . . ?
N9 Y1 N3 89.24(18) . . ?
N9 Y1 C1 97.1(2) . . ?
N9 Y1 C29 109.81(19) . . ?
N9 Y1 C30 91.15(19) . . ?
N9 Y1 C44 86.88(19) . . ?
N9 Y1 C57 139.7(2) . . ?
C1 Y1 N3 70.98(19) . . ?
C1 Y1 C29 151.78(18) . . ?
C1 Y1 C30 159.0(2) . . ?
C1 Y1 C44 130.4(2) . . ?
C1 Y1 C57 121.86(18) . . ?
C29 Y1 N3 100.32(18) . . ?
C29 Y1 C30 33.13(18) . . ?
C29 Y1 C44 61.6(2) . . ?
C29 Y1 C57 30.22(17) . . ?
C30 Y1 C57 56.32(17) . . ?
C44 Y1 C30 30.58(18) . . ?
C44 Y1 C57 75.88(18) . . ?
C1 N1 C8 112.1(5) . . ?
C1 N1 C9 124.4(6) . . ?
C8 N1 C9 123.4(6) . . ?
C17 N3 Y1 135.8(3) . . ?
C16 N3 Y1 109.6(4) . . ?
C16 N3 C17 114.6(5) . . ?
C18 C17 N3 117.6(9) . . ?
C18 C17 C22 121.8(11) . . ?
C22 C17 N3 120.6(9) . . ?
C18A C17 N3 123.0(8) . . ?
C18A C17 C22A 120.2(9) . . ?
C22A C17 N3 116.8(8) . . ?
C17 C18 C19 118.4(13) . . ?
C17 C18 C23 122.7(14) . . ?
C19 C18 C23 118.8(13) . . ?
C18 C19 H19 120.3 . . ?
C18 C19 C20 119.5(16) . . ?
C20 C19 H19 120.3 . . ?
C19 C20 H20 121.5 . . ?
C21 C20 C19 116.9(16) . . ?
C21 C20 H20 121.5 . . ?
C20 C21 H21 117.7 . . ?
C20 C21 C22 124.6(16) . . ?
C22 C21 H21 117.7 . . ?
C17 C22 C26 122.1(13) . . ?
C21 C22 C17 115.9(13) . . ?
C21 C22 C26 121.8(14) . . ?
C18 C23 H23 108.2 . . ?
C24 C23 C18 106.7(15) . . ?
C24 C23 H23 108.2 . . ?
C25 C23 C18 117.9(15) . . ?
C25 C23 H23 108.2 . . ?
C25 C23 C24 107.1(17) . . ?
C23 C24 H24A 109.5 . . ?
C23 C24 H24B 109.5 . . ?
C23 C24 H24C 109.5 . . ?
H24A C24 H24B 109.5 . . ?
H24A C24 H24C 109.5 . . ?
H24B C24 H24C 109.5 . . ?
C23 C25 H25A 109.5 . . ?
C23 C25 H25B 109.5 . . ?
C23 C25 H25C 109.5 . . ?
H25A C25 H25B 109.5 . . ?
H25A C25 H25C 109.5 . . ?
H25B C25 H25C 109.5 . . ?
C22 C26 H26 108.6 . . ?
C27 C26 C22 110.9(16) . . ?
C27 C26 H26 108.6 . . ?
C27 C26 C28 108.8(16) . . ?
C28 C26 C22 111.1(14) . . ?
C28 C26 H26 108.6 . . ?
C26 C27 H27A 109.5 . . ?
C26 C27 H27B 109.5 . . ?
C26 C27 H27C 109.5 . . ?
H27A C27 H27B 109.5 . . ?
H27A C27 H27C 109.5 . . ?
H27B C27 H27C 109.5 . . ?
C26 C28 H28A 109.5 . . ?
C26 C28 H28B 109.5 . . ?
C26 C28 H28C 109.5 . . ?
H28A C28 H28B 109.5 . . ?
H28A C28 H28C 109.5 . . ?
H28B C28 H28C 109.5 . . ?
C29 N4 C37 119.2(5) . . ?
C36 N4 C29 109.7(5) . . ?
C36 N4 C37 119.0(6) . . ?
C44 N6 Y1 88.5(4) . . ?
C44 N6 C45 115.8(5) . . ?
C45 N6 Y1 151.4(4) . . ?
C57 N7 Y1 99.1(3) . . ?
C61 N7 Y1 141.5(5) . . ?
C61 N7 C57 117.7(5) . . ?
C59 N8 C62 120.1(7) . . ?
C59 N8 C63 120.1(8) . . ?
C62 N8 C63 119.8(7) . . ?
C64 N9 Y1 121.7(4) . . ?
C64 N9 C68 114.9(6) . . ?
C68 N9 Y1 123.2(5) . . ?
C66 N10 C69 120.0(9) . . ?
C66 N10 C70 121.6(8) . . ?
C70 N10 C69 118.2(7) . . ?
N1 C1 Y1 144.2(4) . . ?
N1 C1 C2 104.8(5) . . ?
C2 C1 Y1 110.3(4) . . ?
C1 C2 C3 109.5(5) . . ?
C16 C2 C1 123.1(6) . . ?
C16 C2 C3 127.4(6) . . ?
C4 C3 C2 135.0(6) . . ?
C4 C3 C8 119.0(6) . . ?
C8 C3 C2 106.0(5) . . ?
C3 C4 H4 120.7 . . ?
C5 C4 C3 118.7(6) . . ?
C5 C4 H4 120.7 . . ?
C4 C5 H5 119.2 . . ?
C4 C5 C6 121.7(6) . . ?
C6 C5 H5 119.2 . . ?
C5 C6 H6 119.6 . . ?
C7 C6 C5 120.8(6) . . ?
C7 C6 H6 119.6 . . ?
C6 C7 H7 121.6 . . ?
C8 C7 C6 116.8(7) . . ?
C8 C7 H7 121.6 . . ?
N1 C8 C3 107.6(5) . . ?
C7 C8 N1 129.4(6) . . ?
C7 C8 C3 123.0(6) . . ?
N1 C9 H9AA 109.9 . . ?
N1 C9 H9AB 109.9 . . ?
N1 C9 H9BC 109.8 . . ?
N1 C9 H9BD 109.8 . . ?
N1 C9 C10 108.9(9) . . ?
N1 C9 C10A 109.2(14) . . ?
H9AA C9 H9AB 108.3 . . ?
H9BC C9 H9BD 108.3 . . ?
C10 C9 H9AA 109.9 . . ?
C10 C9 H9AB 109.9 . . ?
C10A C9 H9BC 109.8 . . ?
C10A C9 H9BD 109.8 . . ?
C10 N2 C11 122.4(16) . . ?
C10 N2 C15 120.4(15) . . ?
C11 N2 C15 117.3(15) . . ?
C9 C10 H10A 106.6 . . ?
C9 C10 H10B 106.6 . . ?
N2 C10 C9 123.1(14) . . ?
N2 C10 H10A 106.6 . . ?
N2 C10 H10B 106.6 . . ?
H10A C10 H10B 106.5 . . ?
N2 C11 H11A 107.3 . . ?
N2 C11 H11B 107.3 . . ?
N2 C11 C12 120.2(16) . . ?
H11A C11 H11B 106.9 . . ?
C12 C11 H11A 107.3 . . ?
C12 C11 H11B 107.3 . . ?
C11 C12 H12A 110.3 . . ?
C11 C12 H12B 110.3 . . ?
C11 C12 C13 107.2(14) . . ?
H12A C12 H12B 108.5 . . ?
C13 C12 H12A 110.3 . . ?
C13 C12 H12B 110.3 . . ?
C12 C13 H13A 113.1 . . ?
C12 C13 H13B 113.1 . . ?
C12 C13 C14 93.1(13) . . ?
H13A C13 H13B 110.5 . . ?
C14 C13 H13A 113.1 . . ?
C14 C13 H13B 113.1 . . ?
C13 C14 H14A 112.8 . . ?
C13 C14 H14B 112.8 . . ?
H14A C14 H14B 110.3 . . ?
C15 C14 C13 94.7(13) . . ?
C15 C14 H14A 112.8 . . ?
C15 C14 H14B 112.8 . . ?
N2 C15 C14 103.9(14) . . ?
N2 C15 H15A 111.0 . . ?
N2 C15 H15B 111.0 . . ?
C14 C15 H15A 111.0 . . ?
C14 C15 H15B 111.0 . . ?
H15A C15 H15B 109.0 . . ?
N3 C16 C2 124.9(6) . . ?
N3 C16 H16 117.5 . . ?
C2 C16 H16 117.5 . . ?
N4 C29 Y1 143.9(4) . . ?
N4 C29 C30 105.1(5) . . ?
N4 C29 C57 116.0(5) . . ?
C30 C29 Y1 76.8(3) . . ?
C57 C29 Y1 88.2(4) . . ?
C57 C29 C30 126.2(5) . . ?
C29 C30 Y1 70.1(3) . . ?
C31 C30 Y1 137.1(4) . . ?
C31 C30 C29 105.6(5) . . ?
C44 C30 Y1 72.4(3) . . ?
C44 C30 C29 133.5(6) . . ?
C44 C30 C31 120.6(6) . . ?
C32 C31 C30 130.9(7) . . ?
C32 C31 C36 120.5(6) . . ?
C36 C31 C30 108.6(6) . . ?
C31 C32 H32 120.7 . . ?
C31 C32 C33 118.5(7) . . ?
C33 C32 H32 120.7 . . ?
C32 C33 H33 119.7 . . ?
C34 C33 C32 120.7(7) . . ?
C34 C33 H33 119.7 . . ?
C33 C34 H34 119.4 . . ?
C33 C34 C35 121.1(8) . . ?
C35 C34 H34 119.4 . . ?
C34 C35 H35 120.3 . . ?
C34 C35 C36 119.4(8) . . ?
C36 C35 H35 120.3 . . ?
N4 C36 C31 109.9(6) . . ?
N4 C36 C35 130.4(7) . . ?
C35 C36 C31 119.7(6) . . ?
N4 C37 H37A 109.7 . . ?
N4 C37 H37B 109.7 . . ?
N4 C37 H37C 109.0 . . ?
N4 C37 H37D 109.0 . . ?
N4 C37 C38 109.7(10) . . ?
N4 C37 C38A 112.9(8) . . ?
H37A C37 H37B 108.2 . . ?
H37C C37 H37D 107.8 . . ?
C38 C37 H37A 109.7 . . ?
C38 C37 H37B 109.7 . . ?
C38A C37 H37C 109.0 . . ?
C38A C37 H37D 109.0 . . ?
C38 N5 C39 114(2) . . ?
C38 N5 C43 109(2) . . ?
C43 N5 C39 109(2) . . ?
C37 C38 H38A 108.8 . . ?
C37 C38 H38B 108.8 . . ?
N5 C38 C37 113.9(17) . . ?
N5 C38 H38A 108.8 . . ?
N5 C38 H38B 108.8 . . ?
H38A C38 H38B 107.7 . . ?
N5 C39 H39A 109.3 . . ?
N5 C39 H39B 109.3 . . ?
N5 C39 C40 111.5(18) . . ?
H39A C39 H39B 108.0 . . ?
C40 C39 H39A 109.3 . . ?
C40 C39 H39B 109.3 . . ?
C39 C40 H40A 109.6 . . ?
C39 C40 H40B 109.6 . . ?
C39 C40 C41 110(2) . . ?
H40A C40 H40B 108.2 . . ?
C41 C40 H40A 109.6 . . ?
C41 C40 H40B 109.6 . . ?
C40 C41 H41A 110.2 . . ?
C40 C41 H41B 110.2 . . ?
H41A C41 H41B 108.5 . . ?
C42 C41 C40 107(2) . . ?
C42 C41 H41A 110.2 . . ?
C42 C41 H41B 110.2 . . ?
C41 C42 H42A 110.7 . . ?
C41 C42 H42B 110.7 . . ?
C41 C42 C43 105.4(18) . . ?
H42A C42 H42B 108.8 . . ?
C43 C42 H42A 110.7 . . ?
C43 C42 H42B 110.7 . . ?
N5 C43 C42 113(2) . . ?
N5 C43 H43A 109.0 . . ?
N5 C43 H43B 109.0 . . ?
C42 C43 H43A 109.0 . . ?
C42 C43 H43B 109.0 . . ?
H43A C43 H43B 107.8 . . ?
Y1 C44 H44 110.8 . . ?
N6 C44 Y1 59.1(3) . . ?
N6 C44 H44 110.8 . . ?
C30 C44 Y1 77.0(4) . . ?
C30 C44 N6 127.5(6) . . ?
C30 C44 H44 110.8 . . ?
C46 C45 N6 119.0(6) . . ?
C46 C45 C50 118.7(7) . . ?
C50 C45 N6 122.2(6) . . ?
C45 C46 C51 119.6(7) . . ?
C47 C46 C45 118.7(7) . . ?
C47 C46 C51 121.6(7) . . ?
C46 C47 H47 118.7 . . ?
C48 C47 C46 122.7(8) . . ?
C48 C47 H47 118.7 . . ?
C47 C48 H48 120.4 . . ?
C49 C48 C47 119.1(8) . . ?
C49 C48 H48 120.4 . . ?
C48 C49 H49 119.3 . . ?
C48 C49 C50 121.4(8) . . ?
C50 C49 H49 119.3 . . ?
C45 C50 C54 120.4(7) . . ?
C49 C50 C45 119.3(8) . . ?
C49 C50 C54 120.2(7) . . ?
C46 C51 H51A 99.1 . . ?
C46 C51 H51 116.5 . . ?
C46 C51 C52 102.2(12) . . ?
C46 C51 C53 105.4(11) . . ?
C52 C51 H51 116.5 . . ?
C53 C51 H51 116.5 . . ?
C53 C51 C52 97.1(16) . . ?
C52A C51 C46 117.9(10) . . ?
C52A C51 H51A 99.1 . . ?
C52A C51 C53A 108.8(12) . . ?
C53A C51 C46 125.7(11) . . ?
C53A C51 H51A 99.1 . . ?
C51 C52 H52A 109.5 . . ?
C51 C52 H52B 109.5 . . ?
C51 C52 H52C 109.5 . . ?
H52A C52 H52B 109.5 . . ?
H52A C52 H52C 109.5 . . ?
H52B C52 H52C 109.5 . . ?
C51 C53 H53A 109.5 . . ?
C51 C53 H53B 109.5 . . ?
C51 C53 H53C 109.5 . . ?
H53A C53 H53B 109.5 . . ?
H53A C53 H53C 109.5 . . ?
H53B C53 H53C 109.5 . . ?
C50 C54 H54 113.5 . . ?
C50 C54 H54A 103.2 . . ?
C50 C54 C55 104.1(17) . . ?
C50 C54 C56 103.4(15) . . ?
C50 C54 C55A 118.6(15) . . ?
C50 C54 C56A 121.4(18) . . ?
C55 C54 H54 113.5 . . ?
C56 C54 H54 113.5 . . ?
C56 C54 C55 108.0(15) . . ?
C55A C54 H54A 103.2 . . ?
C56A C54 H54A 103.2 . . ?
C56A C54 C55A 104.8(15) . . ?
C54 C55 H55A 109.5 . . ?
C54 C55 H55B 109.5 . . ?
C54 C55 H55C 109.5 . . ?
H55A C55 H55B 109.5 . . ?
H55A C55 H55C 109.5 . . ?
H55B C55 H55C 109.5 . . ?
C54 C56 H56A 109.5 . . ?
C54 C56 H56B 109.5 . . ?
C54 C56 H56C 109.5 . . ?
H56A C56 H56B 109.5 . . ?
H56A C56 H56C 109.5 . . ?
H56B C56 H56C 109.5 . . ?
N7 C57 Y1 53.6(3) . . ?
N7 C57 C29 114.7(5) . . ?
N7 C57 C58 121.3(6) . . ?
C29 C57 Y1 61.6(3) . . ?
C58 C57 Y1 167.8(4) . . ?
C58 C57 C29 123.9(6) . . ?
C57 C58 H58 119.6 . . ?
C57 C58 C59 120.8(7) . . ?
C59 C58 H58 119.6 . . ?
N8 C59 C58 121.9(8) . . ?
N8 C59 C60 122.3(7) . . ?
C58 C59 C60 115.8(6) . . ?
C59 C60 H60 120.4 . . ?
C61 C60 C59 119.3(6) . . ?
C61 C60 H60 120.4 . . ?
N7 C61 C60 125.1(7) . . ?
N7 C61 H61 117.4 . . ?
C60 C61 H61 117.4 . . ?
N8 C62 H62A 109.5 . . ?
N8 C62 H62B 109.5 . . ?
N8 C62 H62C 109.5 . . ?
H62A C62 H62B 109.5 . . ?
H62A C62 H62C 109.5 . . ?
H62B C62 H62C 109.5 . . ?
N8 C63 H63A 109.5 . . ?
N8 C63 H63B 109.5 . . ?
N8 C63 H63C 109.5 . . ?
H63A C63 H63B 109.5 . . ?
H63A C63 H63C 109.5 . . ?
H63B C63 H63C 109.5 . . ?
N9 C64 H64 117.4 . . ?
N9 C64 C65 125.2(7) . . ?
C65 C64 H64 117.4 . . ?
C64 C65 H65 120.0 . . ?
C64 C65 C66 120.1(7) . . ?
C66 C65 H65 120.0 . . ?
N10 C66 C65 121.6(8) . . ?
N10 C66 C67 122.7(7) . . ?
C67 C66 C65 115.7(6) . . ?
C66 C67 H67 120.0 . . ?
C68 C67 C66 120.0(7) . . ?
C68 C67 H67 120.0 . . ?
N9 C68 C67 124.0(7) . . ?
N9 C68 H68 118.0 . . ?
C67 C68 H68 118.0 . . ?
N10 C69 H69A 109.5 . . ?
N10 C69 H69B 109.5 . . ?
N10 C69 H69C 109.5 . . ?
H69A C69 H69B 109.5 . . ?
H69A C69 H69C 109.5 . . ?
H69B C69 H69C 109.5 . . ?
N10 C70 H70A 109.5 . . ?
N10 C70 H70B 109.5 . . ?
N10 C70 H70C 109.5 . . ?
H70A C70 H70B 109.5 . . ?
H70A C70 H70C 109.5 . . ?
H70B C70 H70C 109.5 . . ?
C10A N2A C11A 118(3) . . ?
C10A N2A C15A 120(3) . . ?
C11A N2A C15A 121(2) . . ?
C9 C10A H10C 108.0 . . ?
C9 C10A H10D 108.0 . . ?
N2A C10A C9 117(2) . . ?
N2A C10A H10C 108.0 . . ?
N2A C10A H10D 108.0 . . ?
H10C C10A H10D 107.2 . . ?
N2A C11A H11C 107.4 . . ?
N2A C11A H11D 107.4 . . ?
N2A C11A C12A 120(2) . . ?
H11C C11A H11D 106.9 . . ?
C12A C11A H11C 107.4 . . ?
C12A C11A H11D 107.4 . . ?
C11A C12A H12C 109.8 . . ?
C11A C12A H12D 109.8 . . ?
H12C C12A H12D 108.3 . . ?
C13A C12A C11A 109(2) . . ?
C13A C12A H12C 109.8 . . ?
C13A C12A H12D 109.8 . . ?
C12A C13A H13C 112.8 . . ?
C12A C13A H13D 112.8 . . ?
C12A C13A C14A 94.9(18) . . ?
H13C C13A H13D 110.2 . . ?
C14A C13A H13C 112.8 . . ?
C14A C13A H13D 112.8 . . ?
C13A C14A H14C 113.1 . . ?
C13A C14A H14D 113.1 . . ?
C13A C14A C15A 93.1(17) . . ?
H14C C14A H14D 110.5 . . ?
C15A C14A H14C 113.1 . . ?
C15A C14A H14D 113.1 . . ?
N2A C15A C14A 100.3(18) . . ?
N2A C15A H15C 111.7 . . ?
N2A C15A H15D 111.7 . . ?
C14A C15A H15C 111.7 . . ?
C14A C15A H15D 111.7 . . ?
H15C C15A H15D 109.5 . . ?
C38A N5A C39A 109.9(12) . . ?
C38A N5A C43A 111.3(12) . . ?
C43A N5A C39A 111.7(11) . . ?
C37 C38A H38C 108.7 . . ?
C37 C38A H38D 108.7 . . ?
N5A C38A C37 114.3(11) . . ?
N5A C38A H38C 108.7 . . ?
N5A C38A H38D 108.7 . . ?
H38C C38A H38D 107.6 . . ?
N5A C39A H39C 109.6 . . ?
N5A C39A H39D 109.6 . . ?
N5A C39A C40A 110.2(12) . . ?
H39C C39A H39D 108.1 . . ?
C40A C39A H39C 109.6 . . ?
C40A C39A H39D 109.6 . . ?
C39A C40A H40C 109.8 . . ?
C39A C40A H40D 109.8 . . ?
C39A C40A C41A 109.5(13) . . ?
H40C C40A H40D 108.2 . . ?
C41A C40A H40C 109.8 . . ?
C41A C40A H40D 109.8 . . ?
C40A C41A H41C 110.0 . . ?
C40A C41A H41D 110.0 . . ?
H41C C41A H41D 108.4 . . ?
C42A C41A C40A 108.4(12) . . ?
C42A C41A H41C 110.0 . . ?
C42A C41A H41D 110.0 . . ?
C41A C42A H42C 109.8 . . ?
C41A C42A H42D 109.8 . . ?
H42C C42A H42D 108.2 . . ?
C43A C42A C41A 109.4(12) . . ?
C43A C42A H42C 109.8 . . ?
C43A C42A H42D 109.8 . . ?
N5A C43A C42A 114.1(13) . . ?
N5A C43A H43C 108.7 . . ?
N5A C43A H43D 108.7 . . ?
C42A C43A H43C 108.7 . . ?
C42A C43A H43D 108.7 . . ?
H43C C43A H43D 107.6 . . ?
C17 C18A C19A 119.2(11) . . ?
C17 C18A C23A 120.2(10) . . ?
C19A C18A C23A 120.6(10) . . ?
C18A C19A H19A 120.0 . . ?
C18A C19A C20A 120.1(13) . . ?
C20A C19A H19A 120.0 . . ?
C19A C20A H20A 121.0 . . ?
C21A C20A C19A 118.0(12) . . ?
C21A C20A H20A 121.0 . . ?
C20A C21A H21A 119.1 . . ?
C20A C21A C22A 121.8(12) . . ?
C22A C21A H21A 119.1 . . ?
C17 C22A C26A 121.3(10) . . ?
C21A C22A C17 118.4(10) . . ?
C21A C22A C26A 120.1(11) . . ?
C18A C23A H23A 107.1 . . ?
C18A C23A C25A 111.6(11) . . ?
C24A C23A C18A 112.8(11) . . ?
C24A C23A H23A 107.1 . . ?
C24A C23A C25A 110.7(12) . . ?
C25A C23A H23A 107.1 . . ?
C23A C24A H24D 109.5 . . ?
C23A C24A H24E 109.5 . . ?
C23A C24A H24F 109.5 . . ?
H24D C24A H24E 109.5 . . ?
H24D C24A H24F 109.5 . . ?
H24E C24A H24F 109.5 . . ?
C23A C25A H25D 109.5 . . ?
C23A C25A H25E 109.5 . . ?
C23A C25A H25F 109.5 . . ?
H25D C25A H25E 109.5 . . ?
H25D C25A H25F 109.5 . . ?
H25E C25A H25F 109.5 . . ?
C22A C26A H26A 108.1 . . ?
C27A C26A C22A 110.5(12) . . ?
C27A C26A H26A 108.1 . . ?
C27A C26A C28A 110.0(12) . . ?
C28A C26A C22A 111.9(11) . . ?
C28A C26A H26A 108.1 . . ?
C26A C27A H27D 109.5 . . ?
C26A C27A H27E 109.5 . . ?
C26A C27A H27F 109.5 . . ?
H27D C27A H27E 109.5 . . ?
H27D C27A H27F 109.5 . . ?
H27E C27A H27F 109.5 . . ?
C26A C28A H28D 109.5 . . ?
C26A C28A H28E 109.5 . . ?
C26A C28A H28F 109.5 . . ?
H28D C28A H28E 109.5 . . ?
H28D C28A H28F 109.5 . . ?
H28E C28A H28F 109.5 . . ?
C51 C52A H52D 109.5 . . ?
C51 C52A H52E 109.5 . . ?
C51 C52A H52F 109.5 . . ?
H52D C52A H52E 109.5 . . ?
H52D C52A H52F 109.5 . . ?
H52E C52A H52F 109.5 . . ?
C51 C53A H53D 109.5 . . ?
C51 C53A H53E 109.5 . . ?
C51 C53A H53F 109.5 . . ?
H53D C53A H53E 109.5 . . ?
H53D C53A H53F 109.5 . . ?
H53E C53A H53F 109.5 . . ?
C54 C55A H55D 109.5 . . ?
C54 C55A H55E 109.5 . . ?
C54 C55A H55F 109.5 . . ?
H55D C55A H55E 109.5 . . ?
H55D C55A H55F 109.5 . . ?
H55E C55A H55F 109.5 . . ?
C54 C56A H56D 109.5 . . ?
C54 C56A H56E 109.5 . . ?
C54 C56A H56F 109.5 . . ?
H56D C56A H56E 109.5 . . ?
H56D C56A H56F 109.5 . . ?
H56E C56A H56F 109.5 . . ?
H1AA C1A H1AB 109.5 . . ?
H1AA C1A H1AC 109.5 . . ?
H1AB C1A H1AC 109.5 . . ?
C1B C1A H1AA 109.5 . . ?
C1B C1A H1AB 109.5 . . ?
C1B C1A H1AC 109.5 . . ?
C1C C1B C1A 119.9(15) . . ?
C1C C1B C1G 121.6(15) . . ?
C1G C1B C1A 118.5(15) . . ?
C1B C1C H1C 117.6 . . ?
C1B C1C C1D 124.9(15) . . ?
C1D C1C H1C 117.6 . . ?
C1C C1D H1D 124.1 . . ?
C1C C1D C1E 111.9(13) . . ?
C1E C1D H1D 124.1 . . ?
C1D C1E H1E 117.7 . . ?
C1F C1E C1D 124.7(15) . . ?
C1F C1E H1E 117.7 . . ?
C1E C1F H1F 118.9 . . ?
C1E C1F C1G 122.2(14) . . ?
C1G C1F H1F 118.9 . . ?
C1B C1G H1G 122.6 . . ?
C1F C1G C1B 114.7(13) . . ?
C1F C1G H1G 122.6 . . ?
H1HA C1H H1HB 109.5 . . ?
H1HA C1H H1HC 109.5 . . ?
H1HB C1H H1HC 109.5 . . ?
C1I C1H H1HA 109.5 . . ?
C1I C1H H1HB 109.5 . . ?
C1I C1H H1HC 109.5 . . ?
C1H C1I H1IA 108.8 . . ?
C1H C1I H1IB 108.8 . . ?
C1H C1I C1J 114(2) . . ?
H1IA C1I H1IB 107.7 . . ?
C1J C1I H1IA 108.8 . . ?
C1J C1I H1IB 108.8 . . ?
C1I C1J H1JA 108.5 . . ?
C1I C1J H1JB 108.5 . . ?
H1JA C1J H1JB 107.5 . . ?
C1K C1J C1I 115(2) . . ?
C1K C1J H1JA 108.5 . . ?
C1K C1J H1JB 108.5 . . ?
C1J C1K H1KA 108.6 . . ?
C1J C1K H1KB 108.6 . . ?
C1J C1K C1L 115(2) . . ?
H1KA C1K H1KB 107.6 . . ?
C1L C1K H1KA 108.6 . . ?
C1L C1K H1KB 108.6 . . ?
C1K C1L H1LB 109.1 . . ?
C1K C1L H1LA 109.1 . . ?
H1LB C1L H1LA 107.8 . . ?
C1M C1L C1K 112(2) . . ?
C1M C1L H1LB 109.1 . . ?
C1M C1L H1LA 109.1 . . ?
C1L C1M H1MA 109.5 . . ?
C1L C1M H1MB 109.5 . . ?
C1L C1M H1MC 109.5 . . ?
H1MA C1M H1MB 109.5 . . ?
H1MA C1M H1MC 109.5 . . ?
H1MB C1M H1MC 109.5 . . ?

loop_
_geom_bond_atom_site_label_1
_geom_bond_atom_site_label_2
_geom_bond_distance
_geom_bond_site_symmetry_2
_geom_bond_publ_flag
Y1 N3 2.568(5) . ?
Y1 N6 2.229(5) . ?
Y1 N7 2.376(5) . ?
Y1 N9 2.459(5) . ?
Y1 C1 2.465(6) . ?
Y1 C29 2.565(6) . ?
Y1 C30 2.656(6) . ?
Y1 C44 2.597(6) . ?
Y1 C57 2.915(6) . ?
N1 C1 1.382(7) . ?
N1 C8 1.392(7) . ?
N1 C9 1.480(9) . ?
N3 C17 1.446(8) . ?
N3 C16 1.310(7) . ?
C17 C18 1.391(14) . ?
C17 C22 1.421(14) . ?
C17 C18A 1.375(11) . ?
C17 C22A 1.442(12) . ?
C18 C19 1.391(15) . ?
C18 C23 1.523(14) . ?
C19 H19 0.9300 . ?
C19 C20 1.427(17) . ?
C20 H20 0.9300 . ?
C20 C21 1.364(17) . ?
C21 H21 0.9300 . ?
C21 C22 1.384(15) . ?
C22 C26 1.523(14) . ?
C23 H23 0.9800 . ?
C23 C24 1.520(14) . ?
C23 C25 1.506(14) . ?
C24 H24A 0.9600 . ?
C24 H24B 0.9600 . ?
C24 H24C 0.9600 . ?
C25 H25A 0.9600 . ?
C25 H25B 0.9600 . ?
C25 H25C 0.9600 . ?
C26 H26 0.9800 . ?
C26 C27 1.500(14) . ?
C26 C28 1.505(14) . ?
C27 H27A 0.9600 . ?
C27 H27B 0.9600 . ?
C27 H27C 0.9600 . ?
C28 H28A 0.9600 . ?
C28 H28B 0.9600 . ?
C28 H28C 0.9600 . ?
N4 C29 1.453(7) . ?
N4 C36 1.376(7) . ?
N4 C37 1.464(8) . ?
N6 C44 1.392(7) . ?
N6 C45 1.425(8) . ?
N7 C57 1.353(8) . ?
N7 C61 1.329(7) . ?
N8 C59 1.353(9) . ?
N8 C62 1.455(11) . ?
N8 C63 1.467(9) . ?
N9 C64 1.327(8) . ?
N9 C68 1.345(8) . ?
N10 C66 1.373(9) . ?
N10 C69 1.446(11) . ?
N10 C70 1.440(11) . ?
C1 C2 1.414(8) . ?
C2 C3 1.444(8) . ?
C2 C16 1.399(8) . ?
C3 C4 1.379(8) . ?
C3 C8 1.397(8) . ?
C4 H4 0.9300 . ?
C4 C5 1.370(9) . ?
C5 H5 0.9300 . ?
C5 C6 1.387(9) . ?
C6 H6 0.9300 . ?
C6 C7 1.383(9) . ?
C7 H7 0.9300 . ?
C7 C8 1.375(8) . ?
C9 H9AA 0.9700 . ?
C9 H9AB 0.9700 . ?
C9 H9BC 0.9700 . ?
C9 H9BD 0.9700 . ?
C9 C10 1.571(15) . ?
C9 C10A 1.62(2) . ?
N2 C10 1.285(12) . ?
N2 C11 1.378(14) . ?
N2 C15 1.382(14) . ?
C10 H10A 0.9700 . ?
C10 H10B 0.9700 . ?
C11 H11A 0.9700 . ?
C11 H11B 0.9700 . ?
C11 C12 1.701(16) . ?
C12 H12A 0.9700 . ?
C12 H12B 0.9700 . ?
C12 C13 1.717(15) . ?
C13 H13A 0.9700 . ?
C13 H13B 0.9700 . ?
C13 C14 1.739(16) . ?
C14 H14A 0.9700 . ?
C14 H14B 0.9700 . ?
C14 C15 1.718(15) . ?
C15 H15A 0.9700 . ?
C15 H15B 0.9700 . ?
C16 H16 0.9300 . ?
C29 C30 1.491(8) . ?
C29 C57 1.468(8) . ?
C30 C31 1.462(8) . ?
C30 C44 1.386(8) . ?
C31 C32 1.383(8) . ?
C31 C36 1.398(9) . ?
C32 H32 0.9300 . ?
C32 C33 1.389(10) . ?
C33 H33 0.9300 . ?
C33 C34 1.365(11) . ?
C34 H34 0.9300 . ?
C34 C35 1.373(11) . ?
C35 H35 0.9300 . ?
C35 C36 1.379(9) . ?
C37 H37A 0.9700 . ?
C37 H37B 0.9700 . ?
C37 H37C 0.9700 . ?
C37 H37D 0.9700 . ?
C37 C38 1.554(17) . ?
C37 C38A 1.533(12) . ?
N5 C38 1.434(15) . ?
N5 C39 1.453(15) . ?
N5 C43 1.450(15) . ?
C38 H38A 0.9700 . ?
C38 H38B 0.9700 . ?
C39 H39A 0.9700 . ?
C39 H39B 0.9700 . ?
C39 C40 1.550(15) . ?
C40 H40A 0.9700 . ?
C40 H40B 0.9700 . ?
C40 C41 1.557(16) . ?
C41 H41A 0.9700 . ?
C41 H41B 0.9700 . ?
C41 C42 1.543(15) . ?
C42 H42A 0.9700 . ?
C42 H42B 0.9700 . ?
C42 C43 1.551(15) . ?
C43 H43A 0.9700 . ?
C43 H43B 0.9700 . ?
C44 H44 0.9800 . ?
C45 C46 1.392(9) . ?
C45 C50 1.413(9) . ?
C46 C47 1.382(10) . ?
C46 C51 1.535(11) . ?
C47 H47 0.9300 . ?
C47 C48 1.356(12) . ?
C48 H48 0.9300 . ?
C48 C49 1.353(11) . ?
C49 H49 0.9300 . ?
C49 C50 1.386(10) . ?
C50 C54 1.534(11) . ?
C51 H51A 0.9800 . ?
C51 H51 0.9800 . ?
C51 C52 1.584(16) . ?
C51 C53 1.537(15) . ?
C51 C52A 1.475(13) . ?
C51 C53A 1.493(14) . ?
C52 H52A 0.9600 . ?
C52 H52B 0.9600 . ?
C52 H52C 0.9600 . ?
C53 H53A 0.9600 . ?
C53 H53B 0.9600 . ?
C53 H53C 0.9600 . ?
C54 H54 0.9800 . ?
C54 H54A 0.9800 . ?
C54 C55 1.560(14) . ?
C54 C56 1.554(14) . ?
C54 C55A 1.556(14) . ?
C54 C56A 1.547(14) . ?
C55 H55A 0.9600 . ?
C55 H55B 0.9600 . ?
C55 H55C 0.9600 . ?
C56 H56A 0.9600 . ?
C56 H56B 0.9600 . ?
C56 H56C 0.9600 . ?
C57 C58 1.382(8) . ?
C58 H58 0.9300 . ?
C58 C59 1.412(9) . ?
C59 C60 1.414(10) . ?
C60 H60 0.9300 . ?
C60 C61 1.349(9) . ?
C61 H61 0.9300 . ?
C62 H62A 0.9600 . ?
C62 H62B 0.9600 . ?
C62 H62C 0.9600 . ?
C63 H63A 0.9600 . ?
C63 H63B 0.9600 . ?
C63 H63C 0.9600 . ?
C64 H64 0.9300 . ?
C64 C65 1.351(9) . ?
C65 H65 0.9300 . ?
C65 C66 1.394(10) . ?
C66 C67 1.382(10) . ?
C67 H67 0.9300 . ?
C67 C68 1.371(10) . ?
C68 H68 0.9300 . ?
C69 H69A 0.9600 . ?
C69 H69B 0.9600 . ?
C69 H69C 0.9600 . ?
C70 H70A 0.9600 . ?
C70 H70B 0.9600 . ?
C70 H70C 0.9600 . ?
N2A C10A 1.322(15) . ?
N2A C11A 1.368(16) . ?
N2A C15A 1.379(16) . ?
C10A H10C 0.9700 . ?
C10A H10D 0.9700 . ?
C11A H11C 0.9700 . ?
C11A H11D 0.9700 . ?
C11A C12A 1.713(17) . ?
C12A H12C 0.9700 . ?
C12A H12D 0.9700 . ?
C12A C13A 1.700(17) . ?
C13A H13C 0.9700 . ?
C13A H13D 0.9700 . ?
C13A C14A 1.734(17) . ?
C14A H14C 0.9700 . ?
C14A H14D 0.9700 . ?
C14A C15A 1.740(17) . ?
C15A H15C 0.9700 . ?
C15A H15D 0.9700 . ?
N5A C38A 1.423(12) . ?
N5A C39A 1.460(12) . ?
N5A C43A 1.448(12) . ?
C38A H38C 0.9700 . ?
C38A H38D 0.9700 . ?
C39A H39C 0.9700 . ?
C39A H39D 0.9700 . ?
C39A C40A 1.551(13) . ?
C40A H40C 0.9700 . ?
C40A H40D 0.9700 . ?
C40A C41A 1.570(13) . ?
C41A H41C 0.9700 . ?
C41A H41D 0.9700 . ?
C41A C42A 1.537(13) . ?
C42A H42C 0.9700 . ?
C42A H42D 0.9700 . ?
C42A C43A 1.533(12) . ?
C43A H43C 0.9700 . ?
C43A H43D 0.9700 . ?
C18A C19A 1.392(12) . ?
C18A C23A 1.515(12) . ?
C19A H19A 0.9300 . ?
C19A C20A 1.430(15) . ?
C20A H20A 0.9300 . ?
C20A C21A 1.369(14) . ?
C21A H21A 0.9300 . ?
C21A C22A 1.385(13) . ?
C22A C26A 1.525(12) . ?
C23A H23A 0.9800 . ?
C23A C24A 1.498(12) . ?
C23A C25A 1.520(12) . ?
C24A H24D 0.9600 . ?
C24A H24E 0.9600 . ?
C24A H24F 0.9600 . ?
C25A H25D 0.9600 . ?
C25A H25E 0.9600 . ?
C25A H25F 0.9600 . ?
C26A H26A 0.9800 . ?
C26A C27A 1.489(13) . ?
C26A C28A 1.493(12) . ?
C27A H27D 0.9600 . ?
C27A H27E 0.9600 . ?
C27A H27F 0.9600 . ?
C28A H28D 0.9600 . ?
C28A H28E 0.9600 . ?
C28A H28F 0.9600 . ?
C52A H52D 0.9600 . ?
C52A H52E 0.9600 . ?
C52A H52F 0.9600 . ?
C53A H53D 0.9600 . ?
C53A H53E 0.9600 . ?
C53A H53F 0.9600 . ?
C55A H55D 0.9600 . ?
C55A H55E 0.9600 . ?
C55A H55F 0.9600 . ?
C56A H56D 0.9600 . ?
C56A H56E 0.9600 . ?
C56A H56F 0.9600 . ?
C1A H1AA 0.9600 . ?
C1A H1AB 0.9600 . ?
C1A H1AC 0.9600 . ?
C1A C1B 1.513(17) . ?
C1B C1C 1.386(12) . ?
C1B C1G 1.404(12) . ?
C1C H1C 0.9300 . ?
C1C C1D 1.393(12) . ?
C1D H1D 0.9300 . ?
C1D C1E 1.402(12) . ?
C1E H1E 0.9300 . ?
C1E C1F 1.381(11) . ?
C1F H1F 0.9300 . ?
C1F C1G 1.388(12) . ?
C1G H1G 0.9300 . ?
C1H H1HA 0.9600 . ?
C1H H1HB 0.9600 . ?
C1H H1HC 0.9600 . ?
C1H C1I 1.503(14) . ?
C1I H1IA 0.9700 . ?
C1I H1IB 0.9700 . ?
C1I C1J 1.513(14) . ?
C1J H1JA 0.9700 . ?
C1J H1JB 0.9700 . ?
C1J C1K 1.510(14) . ?
C1K H1KA 0.9700 . ?
C1K H1KB 0.9700 . ?
C1K C1L 1.514(14) . ?
C1L H1LB 0.9700 . ?
C1L H1LA 0.9700 . ?
C1L C1M 1.508(14) . ?
C1M H1MA 0.9600 . ?
C1M H1MB 0.9600 . ?
C1M H1MC 0.9600 . ?

loop_
_geom_torsion_atom_site_label_1
_geom_torsion_atom_site_label_2
_geom_torsion_atom_site_label_3
_geom_torsion_atom_site_label_4
_geom_torsion
_geom_torsion_site_symmetry_1
_geom_torsion_site_symmetry_2
_geom_torsion_site_symmetry_3
_geom_torsion_site_symmetry_4
_geom_torsion_publ_flag
Y1 N3 C17 C18 98.2(10) . . . . ?
Y1 N3 C17 C22 -80.0(15) . . . . ?
Y1 N3 C17 C18A 88.7(9) . . . . ?
Y1 N3 C17 C22A -93.2(10) . . . . ?
Y1 N3 C16 C2 -6.9(7) . . . . ?
Y1 N6 C44 C30 -37.9(6) . . . . ?
Y1 N6 C45 C46 117.8(8) . . . . ?
Y1 N6 C45 C50 -60.3(11) . . . . ?
Y1 N7 C57 C29 8.5(6) . . . . ?
Y1 N7 C57 C58 -166.6(5) . . . . ?
Y1 N7 C61 C60 160.0(6) . . . . ?
Y1 N9 C64 C65 -173.1(6) . . . . ?
Y1 N9 C68 C67 175.7(6) . . . . ?
Y1 C1 C2 C3 -172.4(3) . . . . ?
Y1 C1 C2 C16 9.6(7) . . . . ?
Y1 C29 C30 C31 -135.0(4) . . . . ?
Y1 C29 C30 C44 38.1(6) . . . . ?
Y1 C29 C57 N7 -7.7(5) . . . . ?
Y1 C29 C57 C58 167.2(6) . . . . ?
Y1 C30 C31 C32 99.7(8) . . . . ?
Y1 C30 C31 C36 -80.1(7) . . . . ?
Y1 C30 C44 N6 32.8(5) . . . . ?
Y1 C57 C58 C59 -62(3) . . . . ?
N1 C1 C2 C3 0.5(6) . . . . ?
N1 C1 C2 C16 -177.5(5) . . . . ?
N1 C9 C10 N2 -151(2) . . . . ?
N1 C9 C10A N2A -163(3) . . . . ?
N3 C17 C18 C19 175.4(14) . . . . ?
N3 C17 C18 C23 -2.2(15) . . . . ?
N3 C17 C22 C21 173.8(15) . . . . ?
N3 C17 C22 C26 -1(3) . . . . ?
N3 C17 C18A C19A 179.1(10) . . . . ?
N3 C17 C18A C23A 2.0(12) . . . . ?
N3 C17 C22A C21A -171.2(11) . . . . ?
N3 C17 C22A C26A 4.6(17) . . . . ?
C17 N3 C16 C2 176.2(6) . . . . ?
C17 C18 C19 C20 19(3) . . . . ?
C17 C18 C23 C24 103(2) . . . . ?
C17 C18 C23 C25 -137(2) . . . . ?
C17 C22 C26 C27 -113(2) . . . . ?
C17 C22 C26 C28 126(2) . . . . ?
C17 C18A C19A C20A -14(2) . . . . ?
C17 C18A C23A C24A 81.0(16) . . . . ?
C17 C18A C23A C25A -153.7(14) . . . . ?
C17 C22A C26A C27A -112.2(17) . . . . ?
C17 C22A C26A C28A 124.9(16) . . . . ?
C18 C17 C22 C21 -4(3) . . . . ?
C18 C17 C22 C26 -178.7(16) . . . . ?
C18 C19 C20 C21 -19(3) . . . . ?
C19 C18 C23 C24 -75(2) . . . . ?
C19 C18 C23 C25 46(3) . . . . ?
C19 C20 C21 C22 9(3) . . . . ?
C20 C21 C22 C17 3(3) . . . . ?
C20 C21 C22 C26 177(2) . . . . ?
C21 C22 C26 C27 73(3) . . . . ?
C21 C22 C26 C28 -48(3) . . . . ?
C22 C17 C18 C19 -7(2) . . . . ?
C22 C17 C18 C23 175.9(17) . . . . ?
C23 C18 C19 C20 -164(2) . . . . ?
N4 C29 C30 Y1 142.8(4) . . . . ?
N4 C29 C30 C31 7.8(6) . . . . ?
N4 C29 C30 C44 -179.1(6) . . . . ?
N4 C29 C57 Y1 -152.1(6) . . . . ?
N4 C29 C57 N7 -159.9(5) . . . . ?
N4 C29 C57 C58 15.1(9) . . . . ?
N4 C37 C38 N5 168(2) . . . . ?
N4 C37 C38A N5A 146.4(12) . . . . ?
N6 C45 C46 C47 -178.5(6) . . . . ?
N6 C45 C46 C51 -0.7(10) . . . . ?
N6 C45 C50 C49 178.2(6) . . . . ?
N6 C45 C50 C54 -2.5(10) . . . . ?
N7 C57 C58 C59 -0.6(10) . . . . ?
N8 C59 C60 C61 -178.9(7) . . . . ?
N9 C64 C65 C66 -2.6(13) . . . . ?
N10 C66 C67 C68 -178.2(7) . . . . ?
C1 N1 C8 C3 -0.6(6) . . . . ?
C1 N1 C8 C7 178.2(6) . . . . ?
C1 N1 C9 C10 -101.1(13) . . . . ?
C1 N1 C9 C10A -113(2) . . . . ?
C1 C2 C3 C4 -179.1(6) . . . . ?
C1 C2 C3 C8 -0.9(6) . . . . ?
C1 C2 C16 N3 -1.7(9) . . . . ?
C2 C3 C4 C5 177.5(6) . . . . ?
C2 C3 C8 N1 0.9(6) . . . . ?
C2 C3 C8 C7 -178.0(5) . . . . ?
C3 C2 C16 N3 -179.4(5) . . . . ?
C3 C4 C5 C6 0.3(10) . . . . ?
C4 C3 C8 N1 179.4(5) . . . . ?
C4 C3 C8 C7 0.6(8) . . . . ?
C4 C5 C6 C7 -0.2(11) . . . . ?
C5 C6 C7 C8 0.3(10) . . . . ?
C6 C7 C8 N1 -179.0(6) . . . . ?
C6 C7 C8 C3 -0.4(9) . . . . ?
C8 N1 C1 Y1 168.6(5) . . . . ?
C8 N1 C1 C2 0.0(6) . . . . ?
C8 N1 C9 C10 75.1(14) . . . . ?
C8 N1 C9 C10A 63(2) . . . . ?
C8 C3 C4 C5 -0.5(8) . . . . ?
C9 N1 C1 Y1 -14.8(11) . . . . ?
C9 N1 C1 C2 176.6(6) . . . . ?
C9 N1 C8 C3 -177.2(6) . . . . ?
C9 N1 C8 C7 1.5(10) . . . . ?
N2 C11 C12 C13 -30(3) . . . . ?
C10 N2 C11 C12 -140(2) . . . . ?
C10 N2 C15 C14 -162(2) . . . . ?
C11 N2 C10 C9 2(4) . . . . ?
C11 N2 C15 C14 17(3) . . . . ?
C11 C12 C13 C14 -32.9(19) . . . . ?
C12 C13 C14 C15 84.2(13) . . . . ?
C13 C14 C15 N2 -84.2(18) . . . . ?
C15 N2 C10 C9 -179(2) . . . . ?
C15 N2 C11 C12 41(3) . . . . ?
C16 N3 C17 C18 -86.0(10) . . . . ?
C16 N3 C17 C22 95.9(14) . . . . ?
C16 N3 C17 C18A -95.5(9) . . . . ?
C16 N3 C17 C22A 82.6(11) . . . . ?
C16 C2 C3 C4 -1.2(10) . . . . ?
C16 C2 C3 C8 177.1(6) . . . . ?
C29 N4 C36 C31 9.0(7) . . . . ?
C29 N4 C36 C35 -171.4(7) . . . . ?
C29 N4 C37 C38 -129.7(18) . . . . ?
C29 N4 C37 C38A -143.0(9) . . . . ?
C29 C30 C31 C32 177.1(6) . . . . ?
C29 C30 C31 C36 -2.8(6) . . . . ?
C29 C30 C44 Y1 -37.5(6) . . . . ?
C29 C30 C44 N6 -4.7(10) . . . . ?
C29 C57 C58 C59 -175.2(6) . . . . ?
C30 C29 C57 Y1 72.2(5) . . . . ?
C30 C29 C57 N7 64.4(8) . . . . ?
C30 C29 C57 C58 -120.6(7) . . . . ?
C30 C31 C32 C33 -179.4(6) . . . . ?
C30 C31 C36 N4 -3.8(7) . . . . ?
C30 C31 C36 C35 176.6(6) . . . . ?
C31 C30 C44 Y1 134.8(5) . . . . ?
C31 C30 C44 N6 167.6(5) . . . . ?
C31 C32 C33 C34 2.8(12) . . . . ?
C32 C31 C36 N4 176.4(5) . . . . ?
C32 C31 C36 C35 -3.2(9) . . . . ?
C32 C33 C34 C35 -3.3(14) . . . . ?
C33 C34 C35 C36 0.4(14) . . . . ?
C34 C35 C36 N4 -176.7(8) . . . . ?
C34 C35 C36 C31 2.8(11) . . . . ?
C36 N4 C29 Y1 77.8(8) . . . . ?
C36 N4 C29 C30 -10.4(6) . . . . ?
C36 N4 C29 C57 -154.7(5) . . . . ?
C36 N4 C37 C38 91.6(18) . . . . ?
C36 N4 C37 C38A 78.3(11) . . . . ?
C36 C31 C32 C33 0.4(9) . . . . ?
C37 N4 C29 Y1 -64.4(8) . . . . ?
C37 N4 C29 C30 -152.6(5) . . . . ?
C37 N4 C29 C57 63.1(7) . . . . ?
C37 N4 C36 C31 151.3(5) . . . . ?
C37 N4 C36 C35 -29.2(10) . . . . ?
N5 C39 C40 C41 57(4) . . . . ?
C38 N5 C39 C40 180(3) . . . . ?
C38 N5 C43 C42 -171(2) . . . . ?
C39 N5 C38 C37 -178(3) . . . . ?
C39 N5 C43 C42 63(3) . . . . ?
C39 C40 C41 C42 -58(3) . . . . ?
C40 C41 C42 C43 60(3) . . . . ?
C41 C42 C43 N5 -65(3) . . . . ?
C43 N5 C38 C37 60(4) . . . . ?
C43 N5 C39 C40 -57(4) . . . . ?
C44 N6 C45 C46 -96.7(7) . . . . ?
C44 N6 C45 C50 85.2(7) . . . . ?
C44 C30 C31 C32 2.9(10) . . . . ?
C44 C30 C31 C36 -177.0(5) . . . . ?
C45 N6 C44 Y1 -164.3(5) . . . . ?
C45 N6 C44 C30 157.8(6) . . . . ?
C45 C46 C47 C48 0.0(12) . . . . ?
C45 C46 C51 C52 120.4(14) . . . . ?
C45 C46 C51 C53 -138.7(16) . . . . ?
C45 C46 C51 C52A 81.1(14) . . . . ?
C45 C46 C51 C53A -132.7(19) . . . . ?
C45 C50 C54 C55 138.8(17) . . . . ?
C45 C50 C54 C56 -108.4(17) . . . . ?
C45 C50 C54 C55A 117(2) . . . . ?
C45 C50 C54 C56A -111(2) . . . . ?
C46 C45 C50 C49 0.1(10) . . . . ?
C46 C45 C50 C54 179.4(7) . . . . ?
C46 C47 C48 C49 0.8(14) . . . . ?
C47 C46 C51 C52 -61.9(16) . . . . ?
C47 C46 C51 C53 39.1(18) . . . . ?
C47 C46 C51 C52A -101.1(14) . . . . ?
C47 C46 C51 C53A 45(2) . . . . ?
C47 C48 C49 C50 -1.0(13) . . . . ?
C48 C49 C50 C45 0.6(12) . . . . ?
C48 C49 C50 C54 -178.7(8) . . . . ?
C49 C50 C54 C55 -41.9(18) . . . . ?
C49 C50 C54 C56 70.9(18) . . . . ?
C49 C50 C54 C55A -64(2) . . . . ?
C49 C50 C54 C56A 68(2) . . . . ?
C50 C45 C46 C47 -0.4(10) . . . . ?
C50 C45 C46 C51 177.4(7) . . . . ?
C51 C46 C47 C48 -177.8(8) . . . . ?
C57 N7 C61 C60 -1.4(10) . . . . ?
C57 C29 C30 Y1 -77.8(6) . . . . ?
C57 C29 C30 C31 147.2(6) . . . . ?
C57 C29 C30 C44 -39.6(10) . . . . ?
C57 C58 C59 N8 179.2(7) . . . . ?
C57 C58 C59 C60 -0.9(10) . . . . ?
C58 C59 C60 C61 1.2(11) . . . . ?
C59 C60 C61 N7 -0.1(12) . . . . ?
C61 N7 C57 Y1 168.4(7) . . . . ?
C61 N7 C57 C29 176.8(6) . . . . ?
C61 N7 C57 C58 1.7(9) . . . . ?
C62 N8 C59 C58 -0.5(13) . . . . ?
C62 N8 C59 C60 179.6(9) . . . . ?
C63 N8 C59 C58 179.4(7) . . . . ?
C63 N8 C59 C60 -0.5(12) . . . . ?
C64 N9 C68 C67 1.5(11) . . . . ?
C64 C65 C66 N10 -179.2(7) . . . . ?
C64 C65 C66 C67 1.0(11) . . . . ?
C65 C66 C67 C68 1.5(11) . . . . ?
C66 C67 C68 N9 -2.9(12) . . . . ?
C68 N9 C64 C65 1.3(12) . . . . ?
C69 N10 C66 C65 175.4(8) . . . . ?
C69 N10 C66 C67 -4.9(12) . . . . ?
C70 N10 C66 C65 -9.2(12) . . . . ?
C70 N10 C66 C67 170.5(8) . . . . ?
N2A C11A C12A C13A -20(6) . . . . ?
C10A N2A C11A C12A -165(3) . . . . ?
C10A N2A C15A C14A 131(3) . . . . ?
C11A N2A C10A C9 -58(6) . . . . ?
C11A N2A C15A C14A -58(4) . . . . ?
C11A C12A C13A C14A 51(3) . . . . ?
C12A C13A C14A C15A -83(2) . . . . ?
C13A C14A C15A N2A 90(2) . . . . ?
C15A N2A C10A C9 113(4) . . . . ?
C15A N2A C11A C12A 24(6) . . . . ?
N5A C39A C40A C41A 59.1(19) . . . . ?
C38A N5A C39A C40A 177.6(16) . . . . ?
C38A N5A C43A C42A -179.0(14) . . . . ?
C39A N5A C38A C37 -165.2(15) . . . . ?
C39A N5A C43A C42A 57.7(19) . . . . ?
C39A C40A C41A C42A -57.6(17) . . . . ?
C40A C41A C42A C43A 54.6(19) . . . . ?
C41A C42A C43A N5A -56(2) . . . . ?
C43A N5A C38A C37 70.5(19) . . . . ?
C43A N5A C39A C40A -58(2) . . . . ?
C18A C17 C22A C21A 6.9(19) . . . . ?
C18A C17 C22A C26A -177.3(12) . . . . ?
C18A C19A C20A C21A 18(3) . . . . ?
C19A C18A C23A C24A -96.1(17) . . . . ?
C19A C18A C23A C25A 29.3(18) . . . . ?
C19A C20A C21A C22A -10(2) . . . . ?
C20A C21A C22A C17 -2(2) . . . . ?
C20A C21A C22A C26A -178.0(14) . . . . ?
C21A C22A C26A C27A 63.6(18) . . . . ?
C21A C22A C26A C28A -59(2) . . . . ?
C22A C17 C18A C19A 1.1(16) . . . . ?
C22A C17 C18A C23A -176.0(12) . . . . ?
C23A C18A C19A C20A 163.4(15) . . . . ?
C1A C1B C1C C1D -178.9(19) . . . . ?
C1A C1B C1G C1F -179(2) . . . . ?
C1B C1C C1D C1E -2(3) . . . . ?
C1C C1B C1G C1F 1(4) . . . . ?
C1C C1D C1E C1F 2(4) . . . . ?
C1D C1E C1F C1G 0(5) . . . . ?
C1E C1F C1G C1B -1(5) . . . . ?
C1G C1B C1C C1D 1(3) . . . . ?
C1H C1I C1J C1K 175(6) . . . . ?
C1I C1J C1K C1L 166(7) . . . . ?
C1J C1K C1L C1M 164(6) . . . . ?
